data_7110768
loop_
_publ_author_name
'Kobayashi, Kenji'
'Shirasaka, Toshiaki'
'Horn, Ernst'
'Furukawa, Naomichi'
'Yamaguchi, Kentaro'
'Sakamoto, Shigeru'

_publ_section_title
;
 Molecular capsule constructed by multiple hydrogen bonds: self-assembly
 of cavitand tetracarboxylic acid with 2-aminopyrimidine
;
_journal_issue 1
_journal_name_full 'Chemical Communications'
_journal_page_first 41
_journal_paper_doi 10.1039/a908315d
_journal_year 2000
_chemical_compound_source 'our lab.'
_chemical_formula_analytical ' C112 H96 N12 O28 '
_chemical_formula_moiety ' C68 H56 O16 '
_chemical_formula_structural ' (C68 H56 O16).2(C4 H5 N3).6(C6 H5 NO2) '
_chemical_formula_sum 'C112 H96 N12 O28'
_chemical_formula_weight 2058.05
_chemical_name_common 'Capsule from Cavitand tetracarboxylic acid + 2-Aminopyrimidine'
_space_group_IT_number 2
_symmetry_cell_setting triclinic
_symmetry_Int_Tables_number 2
_symmetry_space_group_name_Hall '-P 1'
_symmetry_space_group_name_H-M 'P -1'
_audit_creation_date 'Tue Jul 13 13:27:35 1999'
_audit_creation_method 'from TEXRAY.INF file'
_cell_angle_alpha 107.32(4)
_cell_angle_beta 96.18(3)
_cell_angle_gamma 79.05(5)
_cell_formula_units_Z 2
_cell_length_a 17.79(2)
_cell_length_b 19.78(1)
_cell_length_c 15.047(5)
_cell_measurement_reflns_used 0
_cell_measurement_temperature 120.2
_cell_measurement_theta_max 0.0
_cell_measurement_theta_min 0.0
_cell_volume 4955(6)
_computing_cell_refinement 'MSC/AFC Diffractometer Control'
_computing_data_collection 'MSC/AFC Diffractometer Control'
_computing_data_reduction teXsan
_computing_molecular_graphics ORTEP
_computing_publication_material teXsan
_computing_structure_refinement teXsan
_computing_structure_solution SHELXS86
_diffrn_ambient_temperature 120.2
_diffrn_detector_area_resol_mean 0.004926
_diffrn_measurement_device_type 'Rigaku RAXIS-II'
_diffrn_radiation_detector 'Imaging Plate'
_diffrn_radiation_monochromator graphite
_diffrn_radiation_source 'Rigaku rotating anode'
_diffrn_radiation_type 'Mo Ka'
_diffrn_radiation_wavelength 0.7107
_diffrn_reflns_av_R_equivalents 0.000
_diffrn_reflns_av_sigmaI/netI 0.036
_diffrn_reflns_limit_h_max 21
_diffrn_reflns_limit_h_min 0
_diffrn_reflns_limit_k_max 23
_diffrn_reflns_limit_k_min -22
_diffrn_reflns_limit_l_max 17
_diffrn_reflns_limit_l_min -17
_diffrn_reflns_number 11593
_diffrn_reflns_reduction_process 'Lp corrections applied'
_diffrn_reflns_theta_max 0.00
_diffrn_reflns_theta_min 0.00
_exptl_absorpt_coefficient_mu 0.100
_exptl_absorpt_correction_type none
_exptl_crystal_colour clear
_exptl_crystal_density_diffrn 1.379
_exptl_crystal_density_method 'not measured'
_exptl_crystal_description prism
_exptl_crystal_F_000 2152.00
_exptl_crystal_size_max 0.520
_exptl_crystal_size_mid 0.450
_exptl_crystal_size_min 0.400
_refine_diff_density_max 0.81
_refine_diff_density_min -0.68
_refine_ls_extinction_coef 0.020(1)
_refine_ls_extinction_method 'Zachariasen(1967) type 2 Gaussian isotropic'
_refine_ls_goodness_of_fit_ref 4.682
_refine_ls_hydrogen_treatment noref
_refine_ls_matrix_type full
_refine_ls_number_constraints 0
_refine_ls_number_parameters 1396
_refine_ls_number_reflns 8815
_refine_ls_number_restraints 0
_refine_ls_R_factor_all 0.1097
_refine_ls_R_factor_gt 0.1097
_refine_ls_shift/su_max 0.4545
_refine_ls_shift/su_mean 0.0121
_refine_ls_structure_factor_coef F
_refine_ls_weighting_scheme calc
_refine_ls_wR_factor_gt 0.1245
_refine_ls_wR_factor_ref 0.1244
_reflns_number_gt 8815
_reflns_number_total 11593
_reflns_threshold_expression >2.0sigma(I)
_cod_data_source_file a908315dsup1.cif
_cod_data_source_block Host/2(2-AP)/6(PhNO2)
_cod_depositor_comments
;
The following automatic conversions were performed:
'_reflns_observed_expression' tag replaced with
'_reflns_threshold_expression' tag as specified in the replacement
file
'cod-tools/trunk/perl-scripts/inputs/replacement_tags.lst'.

'_atom_site_calc_flags'
tag replaced with '_atom_site_calc_flag' tag as specified in the
replacement file
'cod-tools/trunk/perl-scripts/inputs/replacement_tags.lst'.

'_atom_type_scat_imag'
tag replaced with '_atom_type_scat_dispersion_imag' tag as specified
in the replacement file
'cod-tools/trunk/perl-scripts/inputs/replacement_tags.lst'.

Automatic conversion script
Id: cif_correct_tags 3137 2015-03-23 15:08:43Z antanas 
;
_cod_original_sg_symbol_H-M 'P -1         '
_cod_original_formula_sum ' C112 H96 N12 O28 '
_cod_database_code 7110768

loop_
_symmetry_equiv_pos_as_xyz
x,y,z
-x,-y,-z

loop_
_atom_site_label
_atom_site_type_symbol
_atom_site_fract_x
_atom_site_fract_y
_atom_site_fract_z
_atom_site_U_iso_or_equiv
_atom_site_adp_type
_atom_site_occupancy
_atom_site_calc_flag
_atom_site_refinement_flags
O(1) O 0.5553(2) 0.1437(2) -0.0476(2) 0.047(1) Uani 1.00 d .
O(2) O 0.4771(2) 0.1852(2) 0.0820(2) 0.046(1) Uani 1.00 d .
O(3) O 0.4781(2) 0.3724(2) 0.3666(2) 0.048(1) Uani 1.00 d .
O(4) O 0.5584(2) 0.4606(2) 0.4353(2) 0.048(1) Uani 1.00 d .
O(5) O 0.7765(2) 0.5262(2) 0.3481(2) 0.049(1) Uani 1.00 d .
O(6) O 0.8591(2) 0.4831(2) 0.2227(2) 0.050(1) Uani 1.00 d .
O(7) O 0.8569(2) 0.2955(2) -0.0630(2) 0.047(1) Uani 1.00 d .
O(8) O 0.7766(2) 0.2086(2) -0.1309(2) 0.053(1) Uani 1.00 d .
O(9) O 0.6171(2) 0.6093(2) 0.4639(3) 0.055(1) Uani 1.00 d .
O(10) O 0.5861(3) 0.5707(3) 0.3137(3) 0.087(2) Uani 1.00 d .
O(11) O 0.3976(3) 0.3613(3) 0.1568(4) 0.088(2) Uani 1.00 d .
O(12) O 0.3439(2) 0.2952(2) 0.2204(3) 0.058(1) Uani 1.00 d .
O(13) O 0.6318(3) 0.1462(2) -0.2477(3) 0.063(1) Uani 1.00 d .
O(14) O 0.5834(3) 0.2537(3) -0.1613(3) 0.099(2) Uani 1.00 d .
O(15) O 0.9015(2) 0.4533(2) -0.0082(3) 0.058(1) Uani 1.00 d .
O(16) O 0.7803(3) 0.4822(3) 0.0311(3) 0.081(2) Uani 1.00 d .
O(17) O 0.0219(5) 0.5790(4) 0.3040(4) 0.132(3) Uani 1.00 d .
O(18) O -0.0011(4) 0.5236(3) 0.4033(5) 0.113(2) Uani 1.00 d .
O(19) O 0.5706(6) 0.4587(5) -0.2228(6) 0.168(4) Uani 1.00 d .
O(20) O 0.6883(6) 0.4252(5) -0.1721(7) 0.197(4) Uani 1.00 d .
O(21) O 0.3678(3) 0.0623(3) 0.5206(3) 0.091(2) Uani 1.00 d .
O(22) O 0.4388(4) 0.0429(3) 0.6382(4) 0.108(2) Uani 1.00 d .
O(23) O 0.8312(3) 0.1512(3) 0.3166(3) 0.072(2) Uani 1.00 d .
O(24) O 0.9483(3) 0.1094(3) 0.3535(4) 0.100(2) Uani 1.00 d .
O(25) O 0.6937(3) -0.2559(4) 0.0387(4) 0.123(2) Uani 1.00 d .
O(26) O 0.7562(4) -0.1975(3) -0.0192(4) 0.107(2) Uani 1.00 d .
O(27) O 0.4653(6) 1.0270(7) 0.8718(9) 0.113(4) Uani 0.50 d P
O(28) O 0.5308(7) 0.9788(5) 0.9668(7) 0.092(4) Uani 0.50 d P
O(29) O 0.7783(6) 0.7749(6) 0.7496(9) 0.099(4) Uani 0.50 d P
O(30) O 0.7273(7) 0.7673(6) 0.6118(7) 0.094(4) Uani 0.50 d P
N(1) N 0.2546(3) 0.4272(3) 0.0882(3) 0.054(2) Uani 1.00 d .
N(2) N 0.2035(3) 0.3629(3) 0.1648(3) 0.047(1) Uani 1.00 d .
N(3) N 0.1241(3) 0.4452(3) 0.0905(3) 0.050(1) Uani 1.00 d .
N(4) N 0.4688(3) 0.6955(3) 0.3210(3) 0.056(2) Uani 1.00 d .
N(5) N 0.5187(3) 0.7336(2) 0.4726(3) 0.045(1) Uani 1.00 d .
N(6) N 0.4431(3) 0.8180(3) 0.3987(3) 0.051(1) Uani 1.00 d .
N(7) N 0.6126(6) 0.4362(5) -0.1648(5) 0.139(4) Uani 1.00 d .
N(8) N 0.7516(4) -0.2377(4) 0.0268(4) 0.088(2) Uani 1.00 d .
N(9) N 0.3971(4) 0.0830(3) 0.5992(4) 0.072(2) Uani 1.00 d .
N(10) N 0.8796(3) 0.1163(3) 0.3576(4) 0.064(2) Uani 1.00 d .
N(11) N 0.0445(5) 0.5405(4) 0.3545(6) 0.107(3) Uani 1.00 d .
N(12) N 0.5215(7) 0.9896(7) 0.8932(7) 0.080(4) Uani 0.50 d P
N(13) N 0.7310(7) 0.7984(7) 0.6952(9) 0.077(4) Uani 0.50 d P
C(1) C 0.7861(4) 0.5212(3) 0.2515(4) 0.049(2) Uani 1.00 d .
C(2) C 0.7428(3) 0.4733(3) 0.3627(4) 0.044(2) Uani 1.00 d .
C(3) C 0.7862(3) 0.4057(3) 0.3625(4) 0.043(2) Uani 1.00 d .
C(4) C 0.8693(3) 0.3871(3) 0.3358(3) 0.040(2) Uani 1.00 d .
C(5) C 0.8697(3) 0.3597(3) 0.2281(4) 0.043(2) Uani 1.00 d .
C(6) C 0.8618(3) 0.4092(3) 0.1775(3) 0.039(2) Uani 1.00 d .
C(7) C 0.6674(3) 0.4905(3) 0.3852(3) 0.044(2) Uani 1.00 d .
C(8) C 0.6330(3) 0.4391(3) 0.4057(4) 0.044(2) Uani 1.00 d .
C(9) C 0.6726(3) 0.3724(3) 0.4047(3) 0.040(2) Uani 1.00 d .
C(10) C 0.7487(3) 0.3566(3) 0.3824(3) 0.042(2) Uani 1.00 d .
C(11) C 0.4996(4) 0.4380(3) 0.3656(4) 0.053(2) Uani 1.00 d .
C(12) C 0.5173(3) 0.3111(3) 0.3092(3) 0.041(2) Uani 1.00 d .
C(13) C 0.5901(3) 0.2795(3) 0.3362(3) 0.037(2) Uani 1.00 d .
C(14) C 0.6201(4) 0.5600(3) 0.3831(4) 0.048(2) Uani 1.00 d .
C(15) C 0.4788(3) 0.2786(3) 0.2247(3) 0.041(2) Uani 1.00 d .
C(16) C 0.5163(3) 0.2161(3) 0.1655(4) 0.044(2) Uani 1.00 d .
C(17) C 0.5888(3) 0.1833(3) 0.1877(4) 0.046(2) Uani 1.00 d .
C(18) C 0.6243(3) 0.2167(3) 0.2730(3) 0.040(2) Uani 1.00 d .
C(19) C 0.4022(3) 0.3149(3) 0.1964(4) 0.046(2) Uani 1.00 d .
C(20) C 0.4968(3) 0.1975(3) -0.0001(4) 0.048(2) Uani 1.00 d .
C(21) C 0.6306(3) 0.1553(3) -0.0238(3) 0.041(2) Uani 1.00 d .
C(22) C 0.6709(3) 0.1384(3) 0.0531(3) 0.042(2) Uani 1.00 d .
C(23) C 0.6291(3) 0.1152(3) 0.1197(3) 0.040(2) Uani 1.00 d .
C(24) C 0.6663(3) 0.1780(3) -0.0846(4) 0.047(2) Uani 1.00 d .
C(25) C 0.7411(3) 0.1882(3) -0.0654(4) 0.044(2) Uani 1.00 d .
C(26) C 0.7841(3) 0.1748(3) 0.0119(3) 0.042(2) Uani 1.00 d .
C(27) C 0.7466(3) 0.1506(3) 0.0699(3) 0.042(2) Uani 1.00 d .
C(28) C 0.6229(4) 0.1972(3) -0.1685(4) 0.049(2) Uani 1.00 d .
C(29) C 0.8574(3) 0.3892(3) 0.0819(4) 0.045(2) Uani 1.00 d .
C(30) C 0.8611(3) 0.3161(3) 0.0348(4) 0.046(2) Uani 1.00 d .
C(31) C 0.8698(3) 0.2638(3) 0.0829(3) 0.040(2) Uani 1.00 d .
C(32) C 0.8737(3) 0.2884(3) 0.1793(3) 0.041(2) Uani 1.00 d .
C(33) C 0.8444(4) 0.4443(3) 0.0292(4) 0.051(2) Uani 1.00 d .
C(34) C 0.8672(3) 0.1857(3) 0.0298(3) 0.040(2) Uani 1.00 d .
C(35) C 0.9183(3) 0.1303(3) 0.0744(4) 0.047(2) Uani 1.00 d .
C(36) C 1.0035(4) 0.1315(4) 0.0709(4) 0.054(2) Uani 1.00 d .
C(37) C 1.0592(4) 0.0759(3) 0.1076(4) 0.051(2) Uani 1.00 d .
C(38) C 1.1370(4) 0.0665(4) 0.0954(4) 0.058(2) Uani 1.00 d .
C(39) C 1.1894(4) 0.0181(4) 0.1306(4) 0.057(2) Uani 1.00 d .
C(40) C 1.1658(4) -0.0206(4) 0.1801(4) 0.058(2) Uani 1.00 d .
C(41) C 1.0887(4) -0.0146(4) 0.1908(4) 0.069(2) Uani 1.00 d .
C(42) C 1.0356(4) 0.0348(4) 0.1565(4) 0.061(2) Uani 1.00 d .
C(43) C 0.6800(3) 0.0648(3) 0.1694(4) 0.042(2) Uani 1.00 d .
C(44) C 0.7152(4) -0.0082(3) 0.1052(4) 0.056(2) Uani 1.00 d .
C(45) C 0.7673(4) -0.0526(3) 0.1591(4) 0.049(2) Uani 1.00 d .
C(46) C 0.8458(4) -0.0479(4) 0.1720(4) 0.064(2) Uani 1.00 d .
C(47) C 0.8923(4) -0.0803(4) 0.2300(5) 0.073(2) Uani 1.00 d .
C(48) C 0.8645(4) -0.1201(4) 0.2771(5) 0.069(2) Uani 1.00 d .
C(49) C 0.7879(5) -0.1271(4) 0.2629(4) 0.069(2) Uani 1.00 d .
C(50) C 0.7396(4) -0.0923(3) 0.2058(4) 0.055(2) Uani 1.00 d .
C(51) C 0.9206(3) 0.3366(3) 0.3849(4) 0.051(2) Uani 1.00 d .
C(52) C 1.0054(4) 0.3271(4) 0.3644(4) 0.059(2) Uani 1.00 d .
C(53) C 1.0571(4) 0.2764(4) 0.4144(4) 0.056(2) Uani 1.00 d .
C(54) C 1.0761(4) 0.2041(4) 0.3673(4) 0.068(2) Uani 1.00 d .
C(55) C 1.1215(4) 0.1575(4) 0.4112(5) 0.076(2) Uani 1.00 d .
C(56) C 1.1457(4) 0.1817(5) 0.5040(5) 0.078(3) Uani 1.00 d .
C(57) C 1.1272(4) 0.2510(4) 0.5483(5) 0.072(2) Uani 1.00 d .
C(58) C 1.0835(4) 0.2994(4) 0.5052(4) 0.070(2) Uani 1.00 d .
C(59) C 0.6316(3) 0.3157(3) 0.4242(4) 0.042(2) Uani 1.00 d .
C(60) C 0.6847(3) 0.2647(3) 0.4702(4) 0.047(2) Uani 1.00 d .
C(61) C 0.7164(4) 0.3032(4) 0.5668(4) 0.054(2) Uani 1.00 d .
C(62) C 0.7855(4) 0.2605(3) 0.6009(4) 0.049(2) Uani 1.00 d .
C(63) C 0.8587(4) 0.2706(4) 0.5828(5) 0.075(2) Uani 1.00 d .
C(64) C 0.9241(5) 0.2360(5) 0.6162(7) 0.101(3) Uani 1.00 d .
C(65) C 0.9185(5) 0.1905(5) 0.6695(6) 0.106(3) Uani 1.00 d .
C(66) C 0.8496(6) 0.1782(5) 0.6849(5) 0.116(3) Uani 1.00 d .
C(67) C 0.7821(4) 0.2128(4) 0.6494(4) 0.072(2) Uani 1.00 d .
C(68) C 0.3358(4) 0.2065(4) 0.6035(4) 0.063(2) Uani 1.00 d .
C(69) C 0.3210(4) 0.2776(4) 0.6484(5) 0.072(2) Uani 1.00 d .
C(70) C 0.3514(4) 0.3013(4) 0.7401(5) 0.075(2) Uani 1.00 d .
C(71) C 0.3963(4) 0.2545(4) 0.7834(5) 0.069(2) Uani 1.00 d .
C(72) C 0.4126(4) 0.1828(4) 0.7396(4) 0.064(2) Uani 1.00 d .
C(73) C 0.3825(4) 0.1595(4) 0.6487(4) 0.058(2) Uani 1.00 d .
C(74) C 0.8510(4) 0.0780(4) 0.4146(5) 0.065(2) Uani 1.00 d .
C(75) C 0.7751(4) 0.0752(4) 0.4110(4) 0.062(2) Uani 1.00 d .
C(76) C 0.7480(5) 0.0390(4) 0.4628(5) 0.080(3) Uani 1.00 d .
C(77) C 0.7991(5) 0.0090(5) 0.5223(6) 0.092(3) Uani 1.00 d .
C(78) C 0.8760(6) 0.0122(5) 0.5266(6) 0.098(3) Uani 1.00 d .
C(79) C 0.9025(5) 0.0495(5) 0.4760(6) 0.097(3) Uani 1.00 d .
C(80) C 0.8258(4) -0.2693(4) 0.0683(5) 0.064(2) Uani 1.00 d .
C(81) C 0.8924(5) -0.2490(5) 0.0576(5) 0.081(3) Uani 1.00 d .
C(82) C 0.9598(4) -0.2789(5) 0.0968(5) 0.083(3) Uani 1.00 d .
C(83) C 0.9577(5) -0.3289(5) 0.1421(6) 0.090(3) Uani 1.00 d .
C(84) C 0.8912(5) -0.3476(5) 0.1529(5) 0.083(3) Uani 1.00 d .
C(85) C 0.8241(4) -0.3186(4) 0.1140(4) 0.066(2) Uani 1.00 d .
C(86) C 0.5770(6) 0.4268(5) -0.0857(6) 0.110(3) Uani 1.00 d .
C(87) C 0.4990(6) 0.4208(5) -0.0934(7) 0.109(3) Uani 1.00 d .
C(88) C 0.4820(7) 0.4018(5) -0.0062(9) 0.212(4) Uani 1.00 d .
C(89) C 0.550(2) 0.4007(7) 0.0655(7) 0.306(9) Uani 1.00 d .
C(90) C 0.6170(9) 0.393(1) 0.0912(10) 0.234(7) Uani 1.00 d .
C(91) C 0.6288(7) 0.4186(6) -0.0081(8) 0.140(4) Uani 1.00 d .
C(92) C 0.6817(5) 0.8654(4) 0.7496(7) 0.096(3) Uani 1.00 d .
C(93) C 0.6697(7) 0.9081(6) 0.6872(7) 0.130(4) Uani 1.00 d .
C(94) C 0.6222(8) 0.9698(6) 0.7168(8) 0.154(4) Uani 1.00 d .
C(95) C 0.5831(6) 0.9870(6) 0.7872(9) 0.137(4) Uani 1.00 d .
C(96) C 0.5937(5) 0.9457(5) 0.8454(6) 0.105(3) Uani 1.00 d .
C(97) C 0.6422(6) 0.8838(5) 0.8279(6) 0.102(3) Uani 1.00 d .
C(98) C 0.4776(3) 0.7493(3) 0.3975(4) 0.047(2) Uani 1.00 d .
C(99) C 0.5256(4) 0.7879(4) 0.5493(4) 0.055(2) Uani 1.00 d .
C(100) C 0.4897(4) 0.8589(3) 0.5569(4) 0.053(2) Uani 1.00 d .
C(101) C 0.4507(4) 0.8709(3) 0.4770(4) 0.052(2) Uani 1.00 d .
C(102) C 0.1248(4) 0.5112(4) 0.3680(5) 0.079(2) Uani 1.00 d .
C(103) C 0.1764(5) 0.5332(4) 0.3203(5) 0.079(3) Uani 1.00 d .
C(104) C 0.2543(5) 0.5039(4) 0.3336(5) 0.078(3) Uani 1.00 d .
C(105) C 0.2746(4) 0.4539(4) 0.3792(4) 0.069(2) Uani 1.00 d .
C(106) C 0.2226(5) 0.4360(5) 0.4225(5) 0.088(3) Uani 1.00 d .
C(107) C 0.1479(5) 0.4649(5) 0.4181(5) 0.091(3) Uani 1.00 d .
C(108) C 0.1938(3) 0.4116(3) 0.1149(3) 0.040(2) Uani 1.00 d .
C(109) C 0.1401(4) 0.3490(4) 0.1899(4) 0.063(2) Uani 1.00 d .
C(110) C 0.0662(4) 0.3800(4) 0.1655(4) 0.065(2) Uani 1.00 d .
C(111) C 0.0621(4) 0.4282(4) 0.1145(4) 0.052(2) Uani 1.00 d .
C(112) C 0.7843(4) 0.2831(4) -0.1060(4) 0.055(2) Uani 1.00 d .
H(1) H 0.5873 0.6560 0.4680 0.0680 Uiso 1.00 calc .
H(2) H 0.2927 0.3163 0.2050 0.0723 Uiso 1.00 calc .
H(3) H 0.6071 0.1538 -0.3049 0.0754 Uiso 1.00 calc .
H(4) H 0.8936 0.4895 -0.0414 0.0701 Uiso 1.00 calc .
H(5) H 0.7770 0.3083 0.3803 0.0512 Uiso 1.00 calc .
H(6) H 0.6754 0.1941 0.2892 0.0512 Uiso 1.00 calc .
H(7) H 0.7746 0.1428 0.1258 0.0484 Uiso 1.00 calc .
H(8) H 0.8803 0.2535 0.2148 0.0497 Uiso 1.00 calc .
H(9) H 0.7467 0.4971 0.2122 0.0627 Uiso 1.00 calc .
H(10) H 0.7795 0.5684 0.2437 0.0627 Uiso 1.00 calc .
H(11) H 0.5173 0.4322 0.3052 0.0636 Uiso 1.00 calc .
H(12) H 0.4554 0.4749 0.3753 0.0636 Uiso 1.00 calc .
H(13) H 0.5147 0.2432 0.0166 0.0578 Uiso 1.00 calc .
H(14) H 0.4527 0.2003 -0.0415 0.0578 Uiso 1.00 calc .
H(15) H 0.7443 0.3105 -0.0645 0.0667 Uiso 1.00 calc .
H(16) H 0.7752 0.2991 -0.1613 0.0667 Uiso 1.00 calc .
H(17) H 0.8900 0.4315 0.3545 0.0499 Uiso 1.00 calc .
H(18) H 0.5927 0.3425 0.4677 0.0518 Uiso 1.00 calc .
H(19) H 0.5900 0.0897 0.0829 0.0487 Uiso 1.00 calc .
H(20) H 0.8871 0.1778 -0.0297 0.0475 Uiso 1.00 calc .
H(21) H 1.1550 0.0942 0.0606 0.0690 Uiso 1.00 calc .
H(22) H 1.2437 0.0129 0.1194 0.0677 Uiso 1.00 calc .
H(23) H 1.2039 -0.0523 0.2068 0.0737 Uiso 1.00 calc .
H(24) H 1.0715 -0.0469 0.2199 0.0863 Uiso 1.00 calc .
H(25) H 0.9814 0.0409 0.1679 0.0715 Uiso 1.00 calc .
H(26) H 0.8674 -0.0241 0.1347 0.0776 Uiso 1.00 calc .
H(27) H 0.9466 -0.0740 0.2397 0.0852 Uiso 1.00 calc .
H(28) H 0.8999 -0.1424 0.3191 0.0854 Uiso 1.00 calc .
H(29) H 0.7686 -0.1589 0.2923 0.0888 Uiso 1.00 calc .
H(30) H 0.6842 -0.0940 0.1990 0.0677 Uiso 1.00 calc .
H(31) H 0.8620 0.3022 0.5450 0.0883 Uiso 1.00 calc .
H(32) H 0.9729 0.2460 0.6044 0.1186 Uiso 1.00 calc .
H(33) H 0.9643 0.1669 0.6952 0.1253 Uiso 1.00 calc .
H(34) H 0.8464 0.1437 0.7164 0.1279 Uiso 1.00 calc .
H(35) H 1.0591 0.1864 0.3029 0.0828 Uiso 1.00 calc .
H(36) H 1.1357 0.1068 0.3758 0.0868 Uiso 1.00 calc .
H(37) H 1.1754 0.1483 0.5369 0.0906 Uiso 1.00 calc .
H(38) H 1.1435 0.2689 0.6129 0.0869 Uiso 1.00 calc .
H(39) H 1.0722 0.3508 0.5396 0.0844 Uiso 1.00 calc .
H(40) H 0.9054 0.1403 0.1381 0.0603 Uiso 1.00 calc .
H(41) H 0.9076 0.0827 0.0419 0.0603 Uiso 1.00 calc .
H(42) H 1.0132 0.1252 0.0075 0.0651 Uiso 1.00 calc .
H(43) H 1.0126 0.1785 0.1068 0.0651 Uiso 1.00 calc .
H(44) H 0.7199 0.0888 0.2060 0.0543 Uiso 1.00 calc .
H(45) H 0.6492 0.0562 0.2141 0.0543 Uiso 1.00 calc .
H(46) H 0.6753 -0.0342 0.0722 0.0678 Uiso 1.00 calc .
H(47) H 0.7438 -0.0003 0.0595 0.0678 Uiso 1.00 calc .
H(48) H 0.9151 0.3551 0.4514 0.0650 Uiso 1.00 calc .
H(49) H 0.9039 0.2907 0.3651 0.0650 Uiso 1.00 calc .
H(50) H 1.0102 0.3090 0.2978 0.0740 Uiso 1.00 calc .
H(51) H 1.0213 0.3736 0.3839 0.0740 Uiso 1.00 calc .
H(52) H 0.6572 0.2289 0.4770 0.0581 Uiso 1.00 calc .
H(53) H 0.7263 0.2403 0.4316 0.0581 Uiso 1.00 calc .
H(54) H 0.7294 0.3479 0.5632 0.0683 Uiso 1.00 calc .
H(55) H 0.6772 0.3158 0.6104 0.0683 Uiso 1.00 calc .
H(56) H 0.3126 0.1881 0.5412 0.0771 Uiso 1.00 calc .
H(57) H 0.2894 0.3110 0.6188 0.0859 Uiso 1.00 calc .
H(58) H 0.3420 0.3517 0.7726 0.0864 Uiso 1.00 calc .
H(59) H 0.4156 0.2729 0.8463 0.0810 Uiso 1.00 calc .
H(60) H 0.4435 0.1501 0.7716 0.0749 Uiso 1.00 calc .
H(61) H 0.7404 0.0974 0.3696 0.0743 Uiso 1.00 calc .
H(62) H 0.6930 0.0343 0.4570 0.1006 Uiso 1.00 calc .
H(63) H 0.7805 -0.0152 0.5599 0.1110 Uiso 1.00 calc .
H(64) H 0.9117 -0.0135 0.5635 0.1167 Uiso 1.00 calc .
H(65) H 0.9551 0.0581 0.4864 0.1160 Uiso 1.00 calc .
H(66) H 0.8916 -0.2130 0.0229 0.1001 Uiso 1.00 calc .
H(67) H 1.0076 -0.2631 0.0942 0.0973 Uiso 1.00 calc .
H(68) H 1.0049 -0.3510 0.1671 0.1024 Uiso 1.00 calc .
H(69) H 0.8918 -0.3830 0.1876 0.0979 Uiso 1.00 calc .
H(70) H 0.7748 -0.3316 0.1196 0.0811 Uiso 1.00 calc .
H(71) H 0.5561 0.7767 0.6011 0.0663 Uiso 1.00 calc .
H(72) H 0.4927 0.8965 0.6140 0.0637 Uiso 1.00 calc .
H(73) H 0.4280 0.9196 0.4766 0.0632 Uiso 1.00 calc .
H(74) H 0.4641 0.4273 -0.1477 0.1381 Uiso 1.00 calc .
H(75) H 0.4244 0.3951 -0.0150 0.1851 Uiso 1.00 calc .
H(76) H 0.5046 0.3943 0.1182 0.2347 Uiso 1.00 calc .
H(77) H 0.6447 0.3868 0.1341 0.2317 Uiso 1.00 calc .
H(78) H 0.6820 0.4265 -0.0087 0.1901 Uiso 1.00 calc .
H(79) H 0.6930 0.8986 0.6277 0.1570 Uiso 1.00 calc .
H(80) H 0.6148 1.0061 0.6836 0.1804 Uiso 1.00 calc .
H(81) H 0.5466 1.0327 0.7998 0.1722 Uiso 1.00 calc .
H(82) H 0.6525 0.8527 0.8690 0.1190 Uiso 1.00 calc .
H(83) H 0.1602 0.5657 0.2824 0.0944 Uiso 1.00 calc .
H(84) H 0.2927 0.5208 0.3067 0.0930 Uiso 1.00 calc .
H(85) H 0.3280 0.4311 0.3816 0.0836 Uiso 1.00 calc .
H(86) H 0.2385 0.4007 0.4577 0.1201 Uiso 1.00 calc .
H(87) H 0.1086 0.4525 0.4504 0.1141 Uiso 1.00 calc .
H(88) H 0.1455 0.3159 0.2279 0.0752 Uiso 1.00 calc .
H(89) H 0.0202 0.3686 0.1838 0.0774 Uiso 1.00 calc .
H(90) H 0.0122 0.4503 0.0954 0.0601 Uiso 1.00 calc .
H(91) H 0.3051 0.4050 0.1036 0.0658 Uiso 1.00 calc .
H(92) H 0.2502 0.4615 0.0533 0.0658 Uiso 1.00 calc .
H(93) H 0.4922 0.6470 0.3180 0.0643 Uiso 1.00 calc .
H(94) H 0.4394 0.7042 0.2671 0.0643 Uiso 1.00 calc .
H(95) H 0.7322 0.2030 0.6596 0.0866 Uiso 1.00 calc .

loop_
_atom_site_aniso_label
_atom_site_aniso_U_11
_atom_site_aniso_U_22
_atom_site_aniso_U_33
_atom_site_aniso_U_12
_atom_site_aniso_U_13
_atom_site_aniso_U_23
O(1) 0.038(2) 0.050(2) 0.056(2) -0.006(2) -0.003(2) 0.023(2)
O(2) 0.045(2) 0.046(2) 0.047(2) -0.009(2) -0.001(2) 0.016(2)
O(3) 0.044(2) 0.046(2) 0.054(2) -0.008(2) 0.005(2) 0.015(2)
O(4) 0.045(2) 0.050(2) 0.047(2) -0.007(2) 0.002(2) 0.010(2)
O(5) 0.050(3) 0.038(2) 0.062(2) -0.009(2) 0.001(2) 0.021(2)
O(6) 0.046(3) 0.050(2) 0.062(2) -0.005(2) 0.003(2) 0.031(2)
O(7) 0.046(2) 0.054(3) 0.047(2) -0.009(2) 0.000(2) 0.022(2)
O(8) 0.058(3) 0.060(3) 0.048(2) -0.016(2) 0.000(2) 0.026(2)
O(9) 0.059(3) 0.043(2) 0.059(2) 0.003(2) 0.002(2) 0.015(2)
O(10) 0.113(4) 0.056(3) 0.064(3) 0.023(3) -0.020(3) 0.009(2)
O(11) 0.042(3) 0.121(4) 0.136(3) -0.014(3) -0.012(3) 0.095(3)
O(12) 0.036(2) 0.063(3) 0.086(3) -0.003(2) 0.004(2) 0.042(2)
O(13) 0.072(3) 0.054(3) 0.059(2) 0.004(2) -0.001(2) 0.022(2)
O(14) 0.121(5) 0.076(4) 0.066(3) 0.035(3) -0.026(3) 0.012(3)
O(15) 0.040(2) 0.076(3) 0.078(2) -0.007(2) 0.005(2) 0.052(2)
O(16) 0.052(3) 0.101(3) 0.118(3) 0.005(3) 0.019(2) 0.082(2)
O(17) 0.164(7) 0.105(5) 0.130(4) -0.003(5) -0.032(4) 0.062(4)
O(18) 0.089(5) 0.088(4) 0.145(5) -0.011(4) 0.014(4) 0.011(4)
O(19) 0.189(9) 0.146(7) 0.155(6) 0.014(6) 0.003(6) 0.050(5)
O(20) 0.175(9) 0.173(8) 0.235(9) -0.042(7) -0.058(7) 0.062(7)
O(21) 0.126(5) 0.083(4) 0.072(3) -0.043(3) -0.003(3) 0.022(3)
O(22) 0.111(5) 0.063(4) 0.130(4) 0.015(3) -0.022(4) 0.023(3)
O(23) 0.067(3) 0.079(3) 0.075(3) -0.007(3) -0.004(2) 0.034(2)
O(24) 0.059(3) 0.140(5) 0.112(4) -0.017(3) 0.022(3) 0.043(3)
O(25) 0.048(4) 0.167(6) 0.137(5) -0.006(4) -0.006(3) 0.025(4)
O(26) 0.129(5) 0.095(4) 0.090(3) 0.011(4) -0.024(3) 0.042(3)
O(27) 0.047(7) 0.103(9) 0.18(1) -0.019(6) -0.021(7) 0.030(8)
O(28) 0.118(9) 0.066(7) 0.083(6) -0.047(6) 0.027(5) -0.017(5)
O(29) 0.052(7) 0.092(8) 0.165(9) 0.003(6) 0.000(7) 0.066(7)
O(30) 0.112(9) 0.071(7) 0.098(7) -0.023(6) 0.033(6) 0.010(6)
N(1) 0.044(3) 0.056(3) 0.070(3) -0.003(3) 0.005(2) 0.034(2)
N(2) 0.043(3) 0.052(3) 0.053(2) -0.008(2) 0.003(2) 0.026(2)
N(3) 0.038(3) 0.066(3) 0.050(2) -0.009(3) 0.000(2) 0.024(2)
N(4) 0.065(4) 0.043(3) 0.054(3) -0.001(3) -0.012(2) 0.018(2)
N(5) 0.047(3) 0.040(3) 0.042(2) -0.008(2) 0.000(2) 0.004(2)
N(6) 0.035(3) 0.046(3) 0.077(3) 0.000(2) 0.006(2) 0.026(2)
N(7) 0.172(9) 0.148(8) 0.087(5) -0.028(7) -0.023(5) 0.028(5)
N(8) 0.081(5) 0.089(5) 0.081(4) 0.008(4) -0.009(4) 0.022(4)
N(9) 0.062(4) 0.068(4) 0.090(4) -0.018(3) -0.007(3) 0.028(3)
N(10) 0.054(4) 0.074(4) 0.061(3) -0.018(3) 0.005(3) 0.008(3)
N(11) 0.094(6) 0.089(5) 0.140(6) -0.030(4) 0.002(5) 0.027(5)
N(12) 0.090(9) 0.12(1) 0.043(5) -0.062(7) -0.001(5) 0.019(6)
N(13) 0.058(8) 0.077(9) 0.096(8) 0.001(7) 0.028(6) 0.023(7)
C(1) 0.064(4) 0.037(3) 0.050(3) 0.004(3) 0.015(3) 0.020(3)
C(2) 0.044(4) 0.043(4) 0.047(3) -0.009(3) -0.006(3) 0.016(3)
C(3) 0.039(3) 0.042(3) 0.054(3) -0.005(3) -0.004(3) 0.026(3)
C(4) 0.030(3) 0.051(4) 0.043(3) -0.005(3) 0.003(2) 0.019(3)
C(5) 0.032(3) 0.048(4) 0.059(3) -0.007(3) -0.003(2) 0.030(3)
C(6) 0.036(3) 0.041(3) 0.042(3) -0.007(3) 0.003(2) 0.015(3)
C(7) 0.048(4) 0.044(4) 0.041(3) -0.007(3) -0.002(2) 0.013(3)
C(8) 0.028(3) 0.051(4) 0.051(3) 0.003(3) 0.003(2) 0.018(3)
C(9) 0.033(3) 0.046(4) 0.042(3) -0.002(3) -0.002(2) 0.018(3)
C(10) 0.035(3) 0.044(4) 0.046(3) 0.000(3) -0.002(2) 0.019(3)
C(11) 0.037(4) 0.053(4) 0.064(3) 0.000(3) -0.008(3) 0.020(3)
C(12) 0.044(4) 0.034(3) 0.046(3) -0.003(3) 0.005(2) 0.012(3)
C(13) 0.040(3) 0.042(3) 0.037(2) -0.013(3) -0.002(2) 0.019(2)
C(14) 0.049(4) 0.039(4) 0.052(3) -0.005(3) 0.005(3) 0.008(3)
C(15) 0.037(3) 0.038(3) 0.047(3) -0.003(3) 0.000(2) 0.013(3)
C(16) 0.034(3) 0.045(3) 0.058(3) -0.017(3) -0.015(2) 0.024(3)
C(17) 0.035(3) 0.039(3) 0.069(3) -0.014(3) -0.006(3) 0.021(3)
C(18) 0.039(3) 0.044(3) 0.045(3) -0.012(3) -0.007(2) 0.024(2)
C(19) 0.034(3) 0.049(4) 0.055(3) -0.002(3) 0.002(3) 0.020(3)
C(20) 0.035(3) 0.050(4) 0.060(3) 0.003(3) 0.005(3) 0.022(3)
C(21) 0.038(3) 0.043(3) 0.042(3) -0.007(3) 0.000(2) 0.012(3)
C(22) 0.042(4) 0.041(3) 0.046(3) -0.004(3) 0.002(2) 0.017(3)
C(23) 0.046(4) 0.029(3) 0.049(3) -0.008(3) 0.000(2) 0.017(2)
C(24) 0.041(4) 0.048(4) 0.050(3) -0.004(3) -0.006(3) 0.015(3)
C(25) 0.044(4) 0.038(3) 0.053(3) -0.005(3) 0.003(3) 0.019(3)
C(26) 0.040(3) 0.041(3) 0.045(3) 0.005(3) 0.001(2) 0.020(3)
C(27) 0.038(3) 0.048(4) 0.042(3) -0.002(3) -0.002(2) 0.021(3)
C(28) 0.043(4) 0.043(4) 0.060(3) 0.000(3) 0.001(3) 0.017(3)
C(29) 0.026(3) 0.061(4) 0.063(3) -0.004(3) 0.005(2) 0.041(3)
C(30) 0.039(3) 0.042(4) 0.059(3) -0.007(3) 0.003(3) 0.020(3)
C(31) 0.034(3) 0.042(3) 0.047(3) -0.008(3) 0.006(2) 0.016(3)
C(32) 0.036(3) 0.038(3) 0.051(3) -0.001(3) 0.003(2) 0.018(3)
C(33) 0.041(4) 0.051(4) 0.067(3) -0.003(3) -0.008(3) 0.031(3)
C(34) 0.037(3) 0.042(3) 0.049(3) -0.007(3) 0.003(2) 0.024(2)
C(35) 0.047(4) 0.047(4) 0.052(3) -0.003(3) 0.001(3) 0.025(3)
C(36) 0.041(4) 0.057(4) 0.070(3) -0.004(3) -0.002(3) 0.030(3)
C(37) 0.043(4) 0.049(4) 0.061(3) 0.001(3) 0.003(3) 0.023(3)
C(38) 0.039(4) 0.060(4) 0.082(4) 0.000(3) 0.012(3) 0.034(3)
C(39) 0.044(4) 0.062(4) 0.071(4) 0.006(3) 0.009(3) 0.033(3)
C(40) 0.049(4) 0.064(4) 0.059(3) 0.006(3) 0.002(3) 0.024(3)
C(41) 0.057(5) 0.080(5) 0.080(4) 0.007(4) 0.008(3) 0.048(4)
C(42) 0.037(4) 0.075(5) 0.075(4) 0.011(3) 0.012(3) 0.036(3)
C(43) 0.045(4) 0.028(3) 0.054(3) -0.001(3) -0.002(3) 0.015(3)
C(44) 0.062(4) 0.047(4) 0.063(3) -0.012(3) 0.003(3) 0.019(3)
C(45) 0.048(4) 0.036(3) 0.067(3) 0.001(3) -0.002(3) 0.025(3)
C(46) 0.058(5) 0.063(4) 0.083(4) -0.006(3) 0.002(3) 0.043(3)
C(47) 0.050(4) 0.077(5) 0.110(5) -0.018(4) -0.017(4) 0.056(4)
C(48) 0.063(5) 0.057(4) 0.094(4) 0.004(4) 0.003(4) 0.043(4)
C(49) 0.081(5) 0.067(5) 0.069(4) -0.008(4) 0.012(4) 0.035(3)
C(50) 0.052(4) 0.050(4) 0.072(4) -0.010(3) -0.002(3) 0.031(3)
C(51) 0.039(4) 0.057(4) 0.062(3) -0.010(3) -0.003(3) 0.026(3)
C(52) 0.037(4) 0.080(5) 0.070(3) -0.007(3) -0.004(3) 0.040(3)
C(53) 0.044(4) 0.069(4) 0.066(3) -0.014(3) -0.010(3) 0.034(3)
C(54) 0.067(5) 0.074(5) 0.062(4) -0.004(4) 0.000(3) 0.026(4)
C(55) 0.063(5) 0.073(5) 0.093(5) 0.000(4) -0.004(4) 0.035(4)
C(56) 0.058(5) 0.110(6) 0.078(4) -0.013(4) -0.010(4) 0.048(4)
C(57) 0.071(5) 0.075(5) 0.068(4) 0.004(4) -0.008(4) 0.029(4)
C(58) 0.067(5) 0.078(5) 0.069(4) -0.010(4) -0.006(3) 0.029(4)
C(59) 0.033(3) 0.046(3) 0.052(3) -0.006(3) 0.003(2) 0.025(3)
C(60) 0.042(4) 0.045(4) 0.061(3) -0.005(3) -0.004(3) 0.026(3)
C(61) 0.048(4) 0.074(4) 0.046(3) -0.012(3) -0.006(3) 0.025(3)
C(62) 0.052(4) 0.045(4) 0.054(3) -0.011(3) -0.002(3) 0.020(3)
C(63) 0.053(5) 0.103(6) 0.082(4) -0.017(4) -0.004(3) 0.045(4)
C(64) 0.046(5) 0.098(7) 0.156(7) -0.013(5) -0.013(5) 0.039(6)
C(65) 0.070(6) 0.130(7) 0.130(6) 0.020(5) -0.007(5) 0.083(5)
C(66) 0.087(7) 0.170(7) 0.122(5) 0.037(6) 0.032(5) 0.118(4)
C(67) 0.077(5) 0.073(5) 0.084(4) 0.008(4) 0.031(3) 0.052(3)
C(68) 0.065(5) 0.067(5) 0.069(4) -0.012(4) 0.000(3) 0.036(3)
C(69) 0.058(5) 0.083(5) 0.087(4) -0.007(4) -0.001(4) 0.048(4)
C(70) 0.061(5) 0.064(5) 0.107(5) 0.001(4) 0.010(4) 0.042(4)
C(71) 0.065(5) 0.066(5) 0.081(4) -0.002(4) -0.005(4) 0.037(4)
C(72) 0.060(5) 0.063(5) 0.075(4) -0.006(4) -0.002(3) 0.034(3)
C(73) 0.051(4) 0.051(4) 0.083(4) -0.008(3) 0.016(3) 0.030(3)
C(74) 0.066(5) 0.055(4) 0.078(4) -0.004(4) 0.000(4) 0.030(3)
C(75) 0.050(4) 0.058(4) 0.081(4) -0.002(3) 0.002(3) 0.030(3)
C(76) 0.074(6) 0.060(5) 0.110(5) 0.008(4) 0.023(4) 0.034(4)
C(77) 0.080(6) 0.096(6) 0.112(5) -0.004(5) 0.020(5) 0.051(5)
C(78) 0.093(7) 0.111(7) 0.108(5) -0.015(5) -0.006(5) 0.064(5)
C(79) 0.070(6) 0.120(7) 0.115(6) -0.011(5) -0.014(5) 0.064(5)
C(80) 0.052(4) 0.065(5) 0.074(4) -0.003(4) 0.000(3) 0.023(4)
C(81) 0.072(5) 0.091(6) 0.080(4) -0.016(4) 0.023(4) 0.016(4)
C(82) 0.050(5) 0.101(6) 0.085(5) -0.017(4) 0.005(4) 0.006(5)
C(83) 0.064(5) 0.100(7) 0.101(5) 0.003(5) -0.014(4) 0.036(5)
C(84) 0.072(6) 0.106(6) 0.077(4) -0.018(5) -0.017(4) 0.041(4)
C(85) 0.059(4) 0.077(5) 0.068(4) -0.024(4) 0.005(3) 0.019(4)
C(86) 0.141(8) 0.081(6) 0.116(6) -0.036(5) 0.058(6) 0.010(5)
C(87) 0.091(7) 0.084(6) 0.137(7) -0.034(5) 0.022(6) -0.009(5)
C(88) 0.237(8) 0.076(6) 0.306(9) -0.097(5) 0.230(6) -0.090(6)
C(89) 0.71(4) 0.075(8) 0.067(6) 0.02(1) -0.10(1) 0.014(6)
C(90) 0.17(1) 0.31(2) 0.17(1) -0.10(1) 0.074(9) -0.06(1)
C(91) 0.134(10) 0.118(8) 0.137(8) 0.046(7) -0.003(7) 0.034(7)
C(92) 0.069(6) 0.060(5) 0.137(7) -0.008(4) 0.010(5) -0.005(5)
C(93) 0.179(9) 0.123(7) 0.115(7) -0.100(6) 0.025(6) 0.022(6)
C(94) 0.21(1) 0.094(7) 0.171(8) -0.074(7) -0.112(7) 0.076(6)
C(95) 0.067(6) 0.077(7) 0.21(1) 0.003(5) -0.038(7) -0.020(7)
C(96) 0.080(6) 0.099(7) 0.122(6) -0.049(5) 0.035(5) -0.020(5)
C(97) 0.151(8) 0.089(6) 0.090(5) -0.068(5) -0.031(5) 0.042(4)
C(98) 0.042(4) 0.043(4) 0.059(3) -0.007(3) -0.003(3) 0.020(3)
C(99) 0.045(4) 0.056(4) 0.072(4) -0.017(3) -0.004(3) 0.026(3)
C(100) 0.064(4) 0.043(4) 0.053(3) -0.013(3) 0.004(3) 0.014(3)
C(101) 0.058(4) 0.039(4) 0.052(3) -0.009(3) 0.009(3) 0.001(3)
C(102) 0.049(5) 0.072(5) 0.096(5) -0.006(4) -0.012(4) 0.003(4)
C(103) 0.126(7) 0.047(4) 0.061(4) -0.020(4) -0.008(4) 0.014(3)
C(104) 0.080(6) 0.081(5) 0.072(4) -0.028(4) 0.009(4) 0.007(4)
C(105) 0.069(5) 0.087(5) 0.047(3) -0.018(4) 0.003(3) 0.009(4)
C(106) 0.066(5) 0.114(7) 0.085(5) -0.022(5) -0.013(4) 0.027(5)
C(107) 0.078(6) 0.095(6) 0.101(5) -0.029(5) -0.030(4) 0.036(5)
C(108) 0.038(3) 0.045(3) 0.041(3) -0.008(3) -0.001(2) 0.019(3)
C(109) 0.048(4) 0.087(5) 0.073(4) -0.021(4) -0.006(3) 0.046(3)
C(110) 0.045(4) 0.094(5) 0.078(4) -0.016(4) -0.005(3) 0.059(3)
C(111) 0.039(4) 0.061(4) 0.067(3) -0.012(3) -0.006(3) 0.036(3)
C(112) 0.062(4) 0.066(4) 0.048(3) -0.018(3) -0.003(3) 0.031(3)

loop_
_atom_type_symbol
_atom_type_description
_atom_type_scat_dispersion_real
_atom_type_scat_dispersion_imag
_atom_type_scat_source
C C 0.003 0.002
;International Tables for Crystallography
(1992, Vol. C, Tables 4.2.6.8 and 6.1.1.1)
;
H H 0.000 0.000
;International Tables for Crystallography
(1992, Vol. C, Table 6.1.1.2)
;
N N 0.006 0.003
;International Tables for Crystallography
(1992, Vol. C, Tables 4.2.6.8 and 6.1.1.1)
;
O O 0.011 0.006
;International Tables for Crystallography
(1992, Vol. C, Tables 4.2.6.8 and 6.1.1.1)
;

loop_
_geom_angle_atom_site_label_1
_geom_angle_atom_site_label_2
_geom_angle_atom_site_label_3
_geom_angle
_geom_angle_site_symmetry_1
_geom_angle_site_symmetry_2
_geom_angle_site_symmetry_3
_geom_angle_publ_flag
C(20) O(1) C(21) 116.9(4) 1_555 1_555 1_555 yes
C(16) O(2) C(20) 117.2(4) 1_555 1_555 1_555 yes
C(11) O(3) C(12) 115.5(5) 1_555 1_555 1_555 yes
C(8) O(4) C(11) 115.2(4) 1_555 1_555 1_555 yes
C(1) O(5) C(2) 116.2(4) 1_555 1_555 1_555 yes
C(1) O(6) C(6) 115.3(5) 1_555 1_555 1_555 yes
C(30) O(7) C(112) 115.6(4) 1_555 1_555 1_555 yes
C(25) O(8) C(112) 115.5(4) 1_555 1_555 1_555 yes
C(14) O(9) H(1) 119.1(4) 1_555 1_555 1_555 no
C(19) O(12) H(2) 120.0(5) 1_555 1_555 1_555 no
C(28) O(13) H(3) 120.6(5) 1_555 1_555 1_555 no
C(33) O(15) H(4) 118.5(5) 1_555 1_555 1_555 no
O(28) O(28) N(12) 113(1) 2_677 1_555 1_555 yes
C(108) N(1) H(91) 120.8(6) 1_555 1_555 1_555 no
C(108) N(1) H(92) 121.4(5) 1_555 1_555 1_555 no
H(91) N(1) H(92) 117.8(6) 1_555 1_555 1_555 no
C(108) N(2) C(109) 116.5(5) 1_555 1_555 1_555 yes
C(108) N(3) C(111) 118.1(6) 1_555 1_555 1_555 yes
C(98) N(4) H(93) 121.0(5) 1_555 1_555 1_555 no
C(98) N(4) H(94) 120.9(5) 1_555 1_555 1_555 no
H(93) N(4) H(94) 118.1(5) 1_555 1_555 1_555 no
C(98) N(5) C(99) 117.6(5) 1_555 1_555 1_555 yes
C(98) N(6) C(101) 118.2(5) 1_555 1_555 1_555 yes
O(19) N(7) O(20) 119(1) 1_555 1_555 1_555 yes
O(19) N(7) C(86) 117(1) 1_555 1_555 1_555 yes
O(20) N(7) C(86) 122.9(9) 1_555 1_555 1_555 yes
O(25) N(8) O(26) 125.6(8) 1_555 1_555 1_555 yes
O(25) N(8) C(80) 117.9(8) 1_555 1_555 1_555 yes
O(26) N(8) C(80) 116.4(8) 1_555 1_555 1_555 yes
O(21) N(9) O(22) 123.1(6) 1_555 1_555 1_555 yes
O(21) N(9) C(73) 118.9(6) 1_555 1_555 1_555 yes
O(22) N(9) C(73) 118.0(6) 1_555 1_555 1_555 yes
O(23) N(10) O(24) 125.4(7) 1_555 1_555 1_555 yes
O(23) N(10) C(74) 117.0(6) 1_555 1_555 1_555 yes
O(24) N(10) C(74) 117.6(6) 1_555 1_555 1_555 yes
O(17) N(11) O(18) 122.8(9) 1_555 1_555 1_555 yes
O(17) N(11) C(102) 123.2(9) 1_555 1_555 1_555 yes
O(18) N(11) C(102) 114.0(8) 1_555 1_555 1_555 yes
O(27) N(12) O(28) 122(1) 1_555 1_555 1_555 yes
O(27) N(12) C(96) 135(1) 1_555 1_555 1_555 yes
O(28) N(12) C(96) 102(1) 1_555 1_555 1_555 yes
O(29) N(13) O(30) 121(1) 1_555 1_555 1_555 yes
O(29) N(13) C(92) 108(1) 1_555 1_555 1_555 yes
O(30) N(13) C(92) 129(1) 1_555 1_555 1_555 yes
O(5) C(1) O(6) 111.4(5) 1_555 1_555 1_555 yes
O(5) C(1) H(9) 109.2(6) 1_555 1_555 1_555 no
O(5) C(1) H(10) 110.0(5) 1_555 1_555 1_555 no
O(6) C(1) H(9) 109.4(5) 1_555 1_555 1_555 no
O(6) C(1) H(10) 109.6(6) 1_555 1_555 1_555 no
H(9) C(1) H(10) 107.2(6) 1_555 1_555 1_555 no
O(5) C(2) C(3) 121.0(5) 1_555 1_555 1_555 yes
O(5) C(2) C(7) 117.9(5) 1_555 1_555 1_555 yes
C(3) C(2) C(7) 120.9(6) 1_555 1_555 1_555 yes
C(2) C(3) C(4) 120.2(6) 1_555 1_555 1_555 yes
C(2) C(3) C(10) 117.3(5) 1_555 1_555 1_555 yes
C(4) C(3) C(10) 122.4(5) 1_555 1_555 1_555 yes
C(3) C(4) C(5) 107.9(4) 1_555 1_555 1_555 yes
C(3) C(4) C(51) 114.3(5) 1_555 1_555 1_555 yes
C(3) C(4) H(17) 107.2(5) 1_555 1_555 1_555 no
C(5) C(4) C(51) 113.7(5) 1_555 1_555 1_555 yes
C(5) C(4) H(17) 106.8(5) 1_555 1_555 1_555 no
C(51) C(4) H(17) 106.4(5) 1_555 1_555 1_555 no
C(4) C(5) C(6) 119.0(5) 1_555 1_555 1_555 yes
C(4) C(5) C(32) 123.0(5) 1_555 1_555 1_555 yes
C(6) C(5) C(32) 117.9(5) 1_555 1_555 1_555 yes
O(6) C(6) C(5) 121.1(4) 1_555 1_555 1_555 yes
O(6) C(6) C(29) 116.7(5) 1_555 1_555 1_555 yes
C(5) C(6) C(29) 122.2(5) 1_555 1_555 1_555 yes
C(2) C(7) C(8) 119.1(5) 1_555 1_555 1_555 yes
C(2) C(7) C(14) 121.9(6) 1_555 1_555 1_555 yes
C(8) C(7) C(14) 118.9(5) 1_555 1_555 1_555 yes
O(4) C(8) C(7) 117.1(5) 1_555 1_555 1_555 yes
O(4) C(8) C(9) 120.7(6) 1_555 1_555 1_555 yes
C(7) C(8) C(9) 121.9(5) 1_555 1_555 1_555 yes
C(8) C(9) C(10) 117.8(6) 1_555 1_555 1_555 yes
C(8) C(9) C(59) 120.4(5) 1_555 1_555 1_555 yes
C(10) C(9) C(59) 121.8(5) 1_555 1_555 1_555 yes
C(3) C(10) C(9) 122.9(5) 1_555 1_555 1_555 yes
C(3) C(10) H(5) 119.1(6) 1_555 1_555 1_555 no
C(9) C(10) H(5) 118.0(6) 1_555 1_555 1_555 no
O(3) C(11) O(4) 113.4(5) 1_555 1_555 1_555 yes
O(3) C(11) H(11) 108.9(5) 1_555 1_555 1_555 no
O(3) C(11) H(12) 109.0(6) 1_555 1_555 1_555 no
O(4) C(11) H(11) 108.9(6) 1_555 1_555 1_555 no
O(4) C(11) H(12) 108.7(5) 1_555 1_555 1_555 no
H(11) C(11) H(12) 107.9(6) 1_555 1_555 1_555 no
O(3) C(12) C(13) 121.5(4) 1_555 1_555 1_555 yes
O(3) C(12) C(15) 117.1(5) 1_555 1_555 1_555 yes
C(13) C(12) C(15) 121.3(5) 1_555 1_555 1_555 yes
C(12) C(13) C(18) 116.7(4) 1_555 1_555 1_555 yes
C(12) C(13) C(59) 120.9(5) 1_555 1_555 1_555 yes
C(18) C(13) C(59) 122.2(5) 1_555 1_555 1_555 yes
O(9) C(14) O(10) 122.5(6) 1_555 1_555 1_555 yes
O(9) C(14) C(7) 114.4(5) 1_555 1_555 1_555 yes
O(10) C(14) C(7) 123.1(5) 1_555 1_555 1_555 yes
C(12) C(15) C(16) 118.7(5) 1_555 1_555 1_555 yes
C(12) C(15) C(19) 120.0(5) 1_555 1_555 1_555 yes
C(16) C(15) C(19) 121.1(4) 1_555 1_555 1_555 yes
O(2) C(16) C(15) 117.5(5) 1_555 1_555 1_555 yes
O(2) C(16) C(17) 120.1(5) 1_555 1_555 1_555 yes
C(15) C(16) C(17) 122.4(5) 1_555 1_555 1_555 yes
C(16) C(17) C(18) 117.0(5) 1_555 1_555 1_555 yes
C(16) C(17) C(23) 121.0(5) 1_555 1_555 1_555 yes
C(18) C(17) C(23) 122.0(5) 1_555 1_555 1_555 yes
C(13) C(18) C(17) 123.8(5) 1_555 1_555 1_555 yes
C(13) C(18) H(6) 118.6(5) 1_555 1_555 1_555 no
C(17) C(18) H(6) 117.6(5) 1_555 1_555 1_555 no
O(11) C(19) O(12) 124.4(6) 1_555 1_555 1_555 yes
O(11) C(19) C(15) 120.5(6) 1_555 1_555 1_555 yes
O(12) C(19) C(15) 115.0(6) 1_555 1_555 1_555 yes
O(1) C(20) O(2) 113.3(5) 1_555 1_555 1_555 yes
O(1) C(20) H(13) 108.1(5) 1_555 1_555 1_555 no
O(1) C(20) H(14) 108.8(5) 1_555 1_555 1_555 no
O(2) C(20) H(13) 108.8(5) 1_555 1_555 1_555 no
O(2) C(20) H(14) 109.9(5) 1_555 1_555 1_555 no
H(13) C(20) H(14) 107.7(6) 1_555 1_555 1_555 no
O(1) C(21) C(22) 121.5(5) 1_555 1_555 1_555 yes
O(1) C(21) C(24) 117.4(5) 1_555 1_555 1_555 yes
C(22) C(21) C(24) 120.8(5) 1_555 1_555 1_555 yes
C(21) C(22) C(23) 119.2(5) 1_555 1_555 1_555 yes
C(21) C(22) C(27) 117.1(6) 1_555 1_555 1_555 yes
C(23) C(22) C(27) 123.4(5) 1_555 1_555 1_555 yes
C(17) C(23) C(22) 107.6(5) 1_555 1_555 1_555 yes
C(17) C(23) C(43) 112.6(4) 1_555 1_555 1_555 yes
C(17) C(23) H(19) 107.7(5) 1_555 1_555 1_555 no
C(22) C(23) C(43) 114.2(5) 1_555 1_555 1_555 yes
C(22) C(23) H(19) 107.1(5) 1_555 1_555 1_555 no
C(43) C(23) H(19) 107.3(5) 1_555 1_555 1_555 no
C(21) C(24) C(25) 119.6(5) 1_555 1_555 1_555 yes
C(21) C(24) C(28) 121.5(5) 1_555 1_555 1_555 yes
C(25) C(24) C(28) 118.8(6) 1_555 1_555 1_555 yes
O(8) C(25) C(24) 117.9(5) 1_555 1_555 1_555 yes
O(8) C(25) C(26) 119.3(5) 1_555 1_555 1_555 yes
C(24) C(25) C(26) 122.6(6) 1_555 1_555 1_555 yes
C(25) C(26) C(27) 115.9(5) 1_555 1_555 1_555 yes
C(25) C(26) C(34) 121.0(5) 1_555 1_555 1_555 yes
C(27) C(26) C(34) 123.1(5) 1_555 1_555 1_555 yes
C(22) C(27) C(26) 123.8(5) 1_555 1_555 1_555 yes
C(22) C(27) H(7) 118.6(6) 1_555 1_555 1_555 no
C(26) C(27) H(7) 117.6(6) 1_555 1_555 1_555 no
O(13) C(28) O(14) 123.7(6) 1_555 1_555 1_555 yes
O(13) C(28) C(24) 114.8(5) 1_555 1_555 1_555 yes
O(14) C(28) C(24) 121.5(5) 1_555 1_555 1_555 yes
C(6) C(29) C(30) 118.1(6) 1_555 1_555 1_555 yes
C(6) C(29) C(33) 120.9(5) 1_555 1_555 1_555 yes
C(30) C(29) C(33) 120.8(5) 1_555 1_555 1_555 yes
O(7) C(30) C(29) 118.2(5) 1_555 1_555 1_555 yes
O(7) C(30) C(31) 120.0(5) 1_555 1_555 1_555 yes
C(29) C(30) C(31) 121.8(5) 1_555 1_555 1_555 yes
C(30) C(31) C(32) 116.6(5) 1_555 1_555 1_555 yes
C(30) C(31) C(34) 120.4(4) 1_555 1_555 1_555 yes
C(32) C(31) C(34) 122.8(5) 1_555 1_555 1_555 yes
C(5) C(32) C(31) 123.4(6) 1_555 1_555 1_555 yes
C(5) C(32) H(8) 118.0(5) 1_555 1_555 1_555 no
C(31) C(32) H(8) 118.7(5) 1_555 1_555 1_555 no
O(15) C(33) O(16) 123.9(6) 1_555 1_555 1_555 yes
O(15) C(33) C(29) 118.2(5) 1_555 1_555 1_555 yes
O(16) C(33) C(29) 117.6(6) 1_555 1_555 1_555 yes
C(26) C(34) C(31) 108.9(5) 1_555 1_555 1_555 yes
C(26) C(34) C(35) 113.3(5) 1_555 1_555 1_555 yes
C(26) C(34) H(20) 106.9(5) 1_555 1_555 1_555 no
C(31) C(34) C(35) 114.8(4) 1_555 1_555 1_555 yes
C(31) C(34) H(20) 106.5(5) 1_555 1_555 1_555 no
C(35) C(34) H(20) 105.9(5) 1_555 1_555 1_555 no
C(34) C(35) C(36) 111.7(5) 1_555 1_555 1_555 yes
C(34) C(35) H(40) 109.4(5) 1_555 1_555 1_555 no
C(34) C(35) H(41) 109.4(5) 1_555 1_555 1_555 no
C(36) C(35) H(40) 109.8(5) 1_555 1_555 1_555 no
C(36) C(35) H(41) 109.3(5) 1_555 1_555 1_555 no
H(40) C(35) H(41) 107.0(6) 1_555 1_555 1_555 no
C(35) C(36) C(37) 116.2(6) 1_555 1_555 1_555 yes
C(35) C(36) H(42) 107.4(5) 1_555 1_555 1_555 no
C(35) C(36) H(43) 107.1(5) 1_555 1_555 1_555 no
C(37) C(36) H(42) 109.1(5) 1_555 1_555 1_555 no
C(37) C(36) H(43) 108.6(5) 1_555 1_555 1_555 no
H(42) C(36) H(43) 108.3(7) 1_555 1_555 1_555 no
C(36) C(37) C(38) 120.0(6) 1_555 1_555 1_555 yes
C(36) C(37) C(42) 122.6(6) 1_555 1_555 1_555 yes
C(38) C(37) C(42) 117.4(6) 1_555 1_555 1_555 yes
C(37) C(38) C(39) 121.5(6) 1_555 1_555 1_555 yes
C(37) C(38) H(21) 119.0(6) 1_555 1_555 1_555 no
C(39) C(38) H(21) 119.5(6) 1_555 1_555 1_555 no
C(38) C(39) C(40) 120.6(6) 1_555 1_555 1_555 yes
C(38) C(39) H(22) 118.4(7) 1_555 1_555 1_555 no
C(40) C(39) H(22) 121.0(6) 1_555 1_555 1_555 no
C(39) C(40) C(41) 119.5(6) 1_555 1_555 1_555 yes
C(39) C(40) H(23) 119.0(7) 1_555 1_555 1_555 no
C(41) C(40) H(23) 121.4(7) 1_555 1_555 1_555 no
C(40) C(41) C(42) 120.0(7) 1_555 1_555 1_555 yes
C(40) C(41) H(24) 119.1(7) 1_555 1_555 1_555 no
C(42) C(41) H(24) 120.8(7) 1_555 1_555 1_555 no
C(37) C(42) C(41) 120.9(6) 1_555 1_555 1_555 yes
C(37) C(42) H(25) 119.7(6) 1_555 1_555 1_555 no
C(41) C(42) H(25) 119.4(7) 1_555 1_555 1_555 no
C(23) C(43) C(44) 115.0(4) 1_555 1_555 1_555 yes
C(23) C(43) H(44) 108.9(5) 1_555 1_555 1_555 no
C(23) C(43) H(45) 108.1(5) 1_555 1_555 1_555 no
C(44) C(43) H(44) 109.8(5) 1_555 1_555 1_555 no
C(44) C(43) H(45) 108.6(5) 1_555 1_555 1_555 no
H(44) C(43) H(45) 106.0(5) 1_555 1_555 1_555 no
C(43) C(44) C(45) 111.5(5) 1_555 1_555 1_555 yes
C(43) C(44) H(46) 110.2(6) 1_555 1_555 1_555 no
C(43) C(44) H(47) 109.2(6) 1_555 1_555 1_555 no
C(45) C(44) H(46) 109.2(6) 1_555 1_555 1_555 no
C(45) C(44) H(47) 109.2(6) 1_555 1_555 1_555 no
H(46) C(44) H(47) 107.5(5) 1_555 1_555 1_555 no
C(44) C(45) C(46) 119.7(6) 1_555 1_555 1_555 yes
C(44) C(45) C(50) 121.9(6) 1_555 1_555 1_555 yes
C(46) C(45) C(50) 118.0(6) 1_555 1_555 1_555 yes
C(45) C(46) C(47) 120.8(7) 1_555 1_555 1_555 yes
C(45) C(46) H(26) 119.1(6) 1_555 1_555 1_555 no
C(47) C(46) H(26) 119.9(7) 1_555 1_555 1_555 no
C(46) C(47) C(48) 121.2(7) 1_555 1_555 1_555 yes
C(46) C(47) H(27) 118.6(8) 1_555 1_555 1_555 no
C(48) C(47) H(27) 120.1(7) 1_555 1_555 1_555 no
C(47) C(48) C(49) 118.7(6) 1_555 1_555 1_555 yes
C(47) C(48) H(28) 118.9(8) 1_555 1_555 1_555 no
C(49) C(48) H(28) 122.4(8) 1_555 1_555 1_555 no
C(48) C(49) C(50) 120.2(7) 1_555 1_555 1_555 yes
C(48) C(49) H(29) 119.1(7) 1_555 1_555 1_555 no
C(50) C(49) H(29) 120.6(8) 1_555 1_555 1_555 no
C(45) C(50) C(49) 120.9(6) 1_555 1_555 1_555 yes
C(45) C(50) H(30) 118.3(6) 1_555 1_555 1_555 no
C(49) C(50) H(30) 120.8(7) 1_555 1_555 1_555 no
C(4) C(51) C(52) 112.0(5) 1_555 1_555 1_555 yes
C(4) C(51) H(48) 109.6(5) 1_555 1_555 1_555 no
C(4) C(51) H(49) 109.1(5) 1_555 1_555 1_555 no
C(52) C(51) H(48) 109.3(5) 1_555 1_555 1_555 no
C(52) C(51) H(49) 109.5(5) 1_555 1_555 1_555 no
H(48) C(51) H(49) 107.1(6) 1_555 1_555 1_555 no
C(51) C(52) C(53) 111.9(6) 1_555 1_555 1_555 yes
C(51) C(52) H(50) 108.7(5) 1_555 1_555 1_555 no
C(51) C(52) H(51) 108.8(6) 1_555 1_555 1_555 no
C(53) C(52) H(50) 110.6(6) 1_555 1_555 1_555 no
C(53) C(52) H(51) 110.0(5) 1_555 1_555 1_555 no
H(50) C(52) H(51) 106.8(7) 1_555 1_555 1_555 no
C(52) C(53) C(54) 119.5(5) 1_555 1_555 1_555 yes
C(52) C(53) C(58) 122.4(6) 1_555 1_555 1_555 yes
C(54) C(53) C(58) 118.2(6) 1_555 1_555 1_555 yes
C(53) C(54) C(55) 120.4(6) 1_555 1_555 1_555 yes
C(53) C(54) H(35) 120.1(7) 1_555 1_555 1_555 no
C(55) C(54) H(35) 119.5(7) 1_555 1_555 1_555 no
C(54) C(55) C(56) 120.3(7) 1_555 1_555 1_555 yes
C(54) C(55) H(36) 119.0(7) 1_555 1_555 1_555 no
C(56) C(55) H(36) 120.7(7) 1_555 1_555 1_555 no
C(55) C(56) C(57) 118.7(7) 1_555 1_555 1_555 yes
C(55) C(56) H(37) 120.9(8) 1_555 1_555 1_555 no
C(57) C(56) H(37) 120.4(7) 1_555 1_555 1_555 no
C(56) C(57) C(58) 122.2(6) 1_555 1_555 1_555 yes
C(56) C(57) H(38) 120.0(7) 1_555 1_555 1_555 no
C(58) C(57) H(38) 117.8(7) 1_555 1_555 1_555 no
C(53) C(58) C(57) 120.2(7) 1_555 1_555 1_555 yes
C(53) C(58) H(39) 119.7(7) 1_555 1_555 1_555 no
C(57) C(58) H(39) 120.1(6) 1_555 1_555 1_555 no
C(9) C(59) C(13) 108.8(4) 1_555 1_555 1_555 yes
C(9) C(59) C(60) 113.0(5) 1_555 1_555 1_555 yes
C(9) C(59) H(18) 106.3(5) 1_555 1_555 1_555 no
C(13) C(59) C(60) 114.4(5) 1_555 1_555 1_555 yes
C(13) C(59) H(18) 106.6(5) 1_555 1_555 1_555 no
C(60) C(59) H(18) 107.2(5) 1_555 1_555 1_555 no
C(59) C(60) C(61) 112.6(5) 1_555 1_555 1_555 yes
C(59) C(60) H(52) 109.6(5) 1_555 1_555 1_555 no
C(59) C(60) H(53) 109.6(5) 1_555 1_555 1_555 no
C(61) C(60) H(52) 108.1(5) 1_555 1_555 1_555 no
C(61) C(60) H(53) 109.3(5) 1_555 1_555 1_555 no
H(52) C(60) H(53) 107.6(6) 1_555 1_555 1_555 no
C(60) C(61) C(62) 113.5(5) 1_555 1_555 1_555 yes
C(60) C(61) H(54) 107.6(5) 1_555 1_555 1_555 no
C(60) C(61) H(55) 109.6(5) 1_555 1_555 1_555 no
C(62) C(61) H(54) 109.1(6) 1_555 1_555 1_555 no
C(62) C(61) H(55) 109.8(5) 1_555 1_555 1_555 no
H(54) C(61) H(55) 107.1(6) 1_555 1_555 1_555 no
C(61) C(62) C(63) 118.1(6) 1_555 1_555 1_555 yes
C(61) C(62) C(67) 123.3(6) 1_555 1_555 1_555 yes
C(63) C(62) C(67) 118.5(6) 1_555 1_555 1_555 yes
C(62) C(63) C(64) 121.0(8) 1_555 1_555 1_555 yes
C(62) C(63) H(31) 119.3(7) 1_555 1_555 1_555 no
C(64) C(63) H(31) 119.7(8) 1_555 1_555 1_555 no
C(63) C(64) C(65) 119.0(8) 1_555 1_555 1_555 yes
C(63) C(64) H(32) 118(1) 1_555 1_555 1_555 no
C(65) C(64) H(32) 122.7(9) 1_555 1_555 1_555 no
C(64) C(65) C(66) 121.0(8) 1_555 1_555 1_555 yes
C(64) C(65) H(33) 119(1) 1_555 1_555 1_555 no
C(66) C(65) H(33) 119(1) 1_555 1_555 1_555 no
C(65) C(66) C(67) 120.3(9) 1_555 1_555 1_555 yes
C(65) C(66) H(34) 120.5(9) 1_555 1_555 1_555 no
C(67) C(66) H(34) 119.1(10) 1_555 1_555 1_555 no
C(62) C(67) C(66) 120.1(8) 1_555 1_555 1_555 yes
C(62) C(67) H(95) 119.9(7) 1_555 1_555 1_555 no
C(66) C(67) H(95) 120.0(8) 1_555 1_555 1_555 no
C(69) C(68) C(73) 119.4(6) 1_555 1_555 1_555 yes
C(69) C(68) H(56) 120.0(7) 1_555 1_555 1_555 no
C(73) C(68) H(56) 120.6(7) 1_555 1_555 1_555 no
C(68) C(69) C(70) 118.3(7) 1_555 1_555 1_555 yes
C(68) C(69) H(57) 121.1(7) 1_555 1_555 1_555 no
C(70) C(69) H(57) 120.6(7) 1_555 1_555 1_555 no
C(69) C(70) C(71) 121.4(7) 1_555 1_555 1_555 yes
C(69) C(70) H(58) 119.3(7) 1_555 1_555 1_555 no
C(71) C(70) H(58) 119.3(7) 1_555 1_555 1_555 no
C(70) C(71) C(72) 121.5(6) 1_555 1_555 1_555 yes
C(70) C(71) H(59) 118.8(7) 1_555 1_555 1_555 no
C(72) C(71) H(59) 119.7(7) 1_555 1_555 1_555 no
C(71) C(72) C(73) 116.9(6) 1_555 1_555 1_555 yes
C(71) C(72) H(60) 120.7(6) 1_555 1_555 1_555 no
C(73) C(72) H(60) 122.4(7) 1_555 1_555 1_555 no
N(9) C(73) C(68) 118.5(6) 1_555 1_555 1_555 yes
N(9) C(73) C(72) 119.1(6) 1_555 1_555 1_555 yes
C(68) C(73) C(72) 122.4(6) 1_555 1_555 1_555 yes
N(10) C(74) C(75) 120.1(6) 1_555 1_555 1_555 yes
N(10) C(74) C(79) 118.8(7) 1_555 1_555 1_555 yes
C(75) C(74) C(79) 121.0(8) 1_555 1_555 1_555 yes
C(74) C(75) C(76) 120.6(7) 1_555 1_555 1_555 yes
C(74) C(75) H(61) 119.1(8) 1_555 1_555 1_555 no
C(76) C(75) H(61) 120.2(7) 1_555 1_555 1_555 no
C(75) C(76) C(77) 118.6(8) 1_555 1_555 1_555 yes
C(75) C(76) H(62) 120.5(8) 1_555 1_555 1_555 no
C(77) C(76) H(62) 120.9(9) 1_555 1_555 1_555 no
C(76) C(77) C(78) 120.8(9) 1_555 1_555 1_555 yes
C(76) C(77) H(63) 119.3(9) 1_555 1_555 1_555 no
C(78) C(77) H(63) 119.9(9) 1_555 1_555 1_555 no
C(77) C(78) C(79) 120.2(8) 1_555 1_555 1_555 yes
C(77) C(78) H(64) 119.7(10) 1_555 1_555 1_555 no
C(79) C(78) H(64) 120.2(10) 1_555 1_555 1_555 no
C(74) C(79) C(78) 118.5(8) 1_555 1_555 1_555 yes
C(74) C(79) H(65) 121.4(9) 1_555 1_555 1_555 no
C(78) C(79) H(65) 120.0(8) 1_555 1_555 1_555 no
N(8) C(80) C(81) 119.6(8) 1_555 1_555 1_555 yes
N(8) C(80) C(85) 118.5(7) 1_555 1_555 1_555 yes
C(81) C(80) C(85) 121.9(7) 1_555 1_555 1_555 yes
C(80) C(81) C(82) 118.3(8) 1_555 1_555 1_555 yes
C(80) C(81) H(66) 119.9(8) 1_555 1_555 1_555 no
C(82) C(81) H(66) 121.9(8) 1_555 1_555 1_555 no
C(81) C(82) C(83) 119.4(8) 1_555 1_555 1_555 yes
C(81) C(82) H(67) 120.3(10) 1_555 1_555 1_555 no
C(83) C(82) H(67) 120.2(8) 1_555 1_555 1_555 no
C(82) C(83) C(84) 121.4(8) 1_555 1_555 1_555 yes
C(82) C(83) H(68) 119.2(10) 1_555 1_555 1_555 no
C(84) C(83) H(68) 119(1) 1_555 1_555 1_555 no
C(83) C(84) C(85) 119.6(8) 1_555 1_555 1_555 yes
C(83) C(84) H(69) 119.1(8) 1_555 1_555 1_555 no
C(85) C(84) H(69) 121.3(9) 1_555 1_555 1_555 no
C(80) C(85) C(84) 119.3(7) 1_555 1_555 1_555 yes
C(80) C(85) H(70) 118.9(7) 1_555 1_555 1_555 no
C(84) C(85) H(70) 121.8(8) 1_555 1_555 1_555 no
N(7) C(86) C(87) 119.7(10) 1_555 1_555 1_555 yes
N(7) C(86) C(91) 115(1) 1_555 1_555 1_555 yes
C(87) C(86) C(91) 124(1) 1_555 1_555 1_555 yes
C(86) C(87) C(88) 107.3(9) 1_555 1_555 1_555 yes
C(86) C(87) H(74) 123(1) 1_555 1_555 1_555 no
C(88) C(87) H(74) 129.4(10) 1_555 1_555 1_555 no
C(87) C(88) C(89) 114(1) 1_555 1_555 1_555 yes
C(87) C(88) H(75) 105(1) 1_555 1_555 1_555 no
C(89) C(88) H(75) 139(1) 1_555 1_555 1_555 no
C(88) C(89) C(90) 155(1) 1_555 1_555 1_555 yes
C(88) C(89) H(76) 87(1) 1_555 1_555 1_555 no
C(90) C(89) H(76) 115(1) 1_555 1_555 1_555 no
C(89) C(90) C(91) 83(1) 1_555 1_555 1_555 yes
C(89) C(90) H(77) 141(2) 1_555 1_555 1_555 no
C(91) C(90) H(77) 133(1) 1_555 1_555 1_555 no
C(86) C(91) C(90) 131(1) 1_555 1_555 1_555 yes
C(86) C(91) H(78) 117(1) 1_555 1_555 1_555 no
C(90) C(91) H(78) 110.6(10) 1_555 1_555 1_555 no
N(13) C(92) C(93) 101.8(9) 1_555 1_555 1_555 yes
N(13) C(92) C(97) 135(1) 1_555 1_555 1_555 yes
C(93) C(92) C(97) 122.0(9) 1_555 1_555 1_555 yes
C(92) C(93) C(94) 113.9(10) 1_555 1_555 1_555 yes
C(92) C(93) H(79) 128(1) 1_555 1_555 1_555 no
C(94) C(93) H(79) 117(1) 1_555 1_555 1_555 no
C(93) C(94) C(95) 125(1) 1_555 1_555 1_555 yes
C(93) C(94) H(80) 121(1) 1_555 1_555 1_555 no
C(95) C(94) H(80) 113(1) 1_555 1_555 1_555 no
C(94) C(95) C(96) 120(1) 1_555 1_555 1_555 yes
C(94) C(95) H(81) 118(1) 1_555 1_555 1_555 no
C(96) C(95) H(81) 121(1) 1_555 1_555 1_555 no
N(12) C(96) C(95) 88.9(9) 1_555 1_555 1_555 yes
N(12) C(96) C(97) 146(1) 1_555 1_555 1_555 yes
C(95) C(96) C(97) 121.5(9) 1_555 1_555 1_555 yes
C(92) C(97) C(96) 116.7(9) 1_555 1_555 1_555 yes
C(92) C(97) H(82) 119(1) 1_555 1_555 1_555 no
C(96) C(97) H(82) 124(1) 1_555 1_555 1_555 no
N(4) C(98) N(5) 118.3(5) 1_555 1_555 1_555 yes
N(4) C(98) N(6) 119.1(5) 1_555 1_555 1_555 yes
N(5) C(98) N(6) 122.6(5) 1_555 1_555 1_555 yes
N(5) C(99) C(100) 123.1(6) 1_555 1_555 1_555 yes
N(5) C(99) H(71) 117.1(6) 1_555 1_555 1_555 no
C(100) C(99) H(71) 119.9(6) 1_555 1_555 1_555 no
C(99) C(100) C(101) 115.8(5) 1_555 1_555 1_555 yes
C(99) C(100) H(72) 121.6(6) 1_555 1_555 1_555 no
C(101) C(100) H(72) 122.5(6) 1_555 1_555 1_555 no
N(6) C(101) C(100) 122.6(6) 1_555 1_555 1_555 yes
N(6) C(101) H(73) 117.8(6) 1_555 1_555 1_555 no
C(100) C(101) H(73) 119.5(5) 1_555 1_555 1_555 no
N(11) C(102) C(103) 114.9(8) 1_555 1_555 1_555 yes
N(11) C(102) C(107) 122.4(9) 1_555 1_555 1_555 yes
C(103) C(102) C(107) 122.7(8) 1_555 1_555 1_555 yes
C(102) C(103) C(104) 114.2(7) 1_555 1_555 1_555 yes
C(102) C(103) H(83) 123.5(9) 1_555 1_555 1_555 no
C(104) C(103) H(83) 122.3(9) 1_555 1_555 1_555 no
C(103) C(104) C(105) 121.1(8) 1_555 1_555 1_555 yes
C(103) C(104) H(84) 117.3(9) 1_555 1_555 1_555 no
C(105) C(104) H(84) 121.6(8) 1_555 1_555 1_555 no
C(104) C(105) C(106) 120.8(8) 1_555 1_555 1_555 yes
C(104) C(105) H(85) 119.3(8) 1_555 1_555 1_555 no
C(106) C(105) H(85) 119.9(8) 1_555 1_555 1_555 no
C(105) C(106) C(107) 121.5(9) 1_555 1_555 1_555 yes
C(105) C(106) H(86) 120.0(8) 1_555 1_555 1_555 no
C(107) C(106) H(86) 118.5(9) 1_555 1_555 1_555 no
C(102) C(107) C(106) 119.3(9) 1_555 1_555 1_555 yes
C(102) C(107) H(87) 118.2(8) 1_555 1_555 1_555 no
C(106) C(107) H(87) 122.4(9) 1_555 1_555 1_555 no
N(1) C(108) N(2) 118.9(5) 1_555 1_555 1_555 yes
N(1) C(108) N(3) 117.5(6) 1_555 1_555 1_555 yes
N(2) C(108) N(3) 123.6(6) 1_555 1_555 1_555 yes
N(2) C(109) C(110) 123.3(7) 1_555 1_555 1_555 yes
N(2) C(109) H(88) 118.1(6) 1_555 1_555 1_555 no
C(110) C(109) H(88) 118.6(7) 1_555 1_555 1_555 no
C(109) C(110) C(111) 116.1(6) 1_555 1_555 1_555 yes
C(109) C(110) H(89) 122.2(7) 1_555 1_555 1_555 no
C(111) C(110) H(89) 121.7(6) 1_555 1_555 1_555 no
N(3) C(111) C(110) 122.4(6) 1_555 1_555 1_555 yes
N(3) C(111) H(90) 118.8(6) 1_555 1_555 1_555 no
C(110) C(111) H(90) 118.8(6) 1_555 1_555 1_555 no
O(7) C(112) O(8) 112.5(5) 1_555 1_555 1_555 yes
O(7) C(112) H(15) 110.1(5) 1_555 1_555 1_555 no
O(7) C(112) H(16) 110.3(6) 1_555 1_555 1_555 no
O(8) C(112) H(15) 108.2(6) 1_555 1_555 1_555 no
O(8) C(112) H(16) 108.7(5) 1_555 1_555 1_555 no
H(15) C(112) H(16) 106.9(6) 1_555 1_555 1_555 no

loop_
_geom_bond_atom_site_label_1
_geom_bond_atom_site_label_2
_geom_bond_distance
_geom_bond_site_symmetry_1
_geom_bond_site_symmetry_2
_geom_bond_publ_flag
O(1) C(20) 1.418(7) 1_555 1_555 yes
O(1) C(21) 1.391(7) 1_555 1_555 yes
O(2) C(16) 1.397(6) 1_555 1_555 yes
O(2) C(20) 1.419(7) 1_555 1_555 yes
O(3) C(11) 1.426(8) 1_555 1_555 yes
O(3) C(12) 1.373(6) 1_555 1_555 yes
O(4) C(8) 1.392(7) 1_555 1_555 yes
O(4) C(11) 1.435(7) 1_555 1_555 yes
O(5) C(1) 1.453(7) 1_555 1_555 yes
O(5) C(2) 1.380(7) 1_555 1_555 yes
O(6) C(1) 1.413(7) 1_555 1_555 yes
O(6) C(6) 1.410(7) 1_555 1_555 yes
O(7) C(30) 1.404(6) 1_555 1_555 yes
O(7) C(112) 1.413(7) 1_555 1_555 yes
O(8) C(25) 1.414(7) 1_555 1_555 yes
O(8) C(112) 1.438(8) 1_555 1_555 yes
O(9) C(14) 1.311(6) 1_555 1_555 yes
O(10) C(14) 1.204(7) 1_555 1_555 yes
O(11) C(19) 1.220(8) 1_555 1_555 yes
O(12) C(19) 1.294(7) 1_555 1_555 yes
O(13) C(28) 1.314(6) 1_555 1_555 yes
O(14) C(28) 1.184(7) 1_555 1_555 yes
O(15) C(33) 1.278(8) 1_555 1_555 yes
O(16) C(33) 1.237(7) 1_555 1_555 yes
O(17) N(11) 1.217(10) 1_555 1_555 yes
O(18) N(11) 1.30(1) 1_555 1_555 yes
O(19) N(7) 1.22(1) 1_555 1_555 yes
O(20) N(7) 1.33(1) 1_555 1_555 yes
O(21) N(9) 1.224(7) 1_555 1_555 yes
O(22) N(9) 1.218(8) 1_555 1_555 yes
O(23) N(10) 1.230(7) 1_555 1_555 yes
O(24) N(10) 1.209(7) 1_555 1_555 yes
O(25) N(8) 1.201(9) 1_555 1_555 yes
O(26) N(8) 1.217(9) 1_555 1_555 yes
O(27) N(12) 1.20(2) 1_555 1_555 yes
O(28) O(28) 1.51(2) 1_555 2_677 yes
O(28) N(12) 1.18(1) 1_555 1_555 yes
O(29) N(13) 1.24(2) 1_555 1_555 yes
O(30) N(13) 1.22(1) 1_555 1_555 yes
N(1) C(108) 1.311(8) 1_555 1_555 yes
N(2) C(108) 1.365(8) 1_555 1_555 yes
N(2) C(109) 1.328(8) 1_555 1_555 yes
N(3) C(108) 1.360(7) 1_555 1_555 yes
N(3) C(111) 1.327(8) 1_555 1_555 yes
N(4) C(98) 1.334(7) 1_555 1_555 yes
N(5) C(98) 1.362(7) 1_555 1_555 yes
N(5) C(99) 1.335(7) 1_555 1_555 yes
N(6) C(98) 1.377(8) 1_555 1_555 yes
N(6) C(101) 1.337(7) 1_555 1_555 yes
N(7) C(86) 1.48(1) 1_555 1_555 yes
N(8) C(80) 1.505(9) 1_555 1_555 yes
N(9) C(73) 1.460(9) 1_555 1_555 yes
N(10) C(74) 1.481(10) 1_555 1_555 yes
N(11) C(102) 1.45(1) 1_555 1_555 yes
N(12) C(96) 1.52(2) 1_555 1_555 yes
N(13) C(92) 1.51(1) 1_555 1_555 yes
C(2) C(3) 1.411(8) 1_555 1_555 yes
C(2) C(7) 1.373(8) 1_555 1_555 yes
C(3) C(4) 1.522(8) 1_555 1_555 yes
C(3) C(10) 1.393(8) 1_555 1_555 yes
C(4) C(5) 1.548(7) 1_555 1_555 yes
C(4) C(51) 1.525(8) 1_555 1_555 yes
C(5) C(6) 1.388(8) 1_555 1_555 yes
C(5) C(32) 1.376(8) 1_555 1_555 yes
C(6) C(29) 1.372(7) 1_555 1_555 yes
C(7) C(8) 1.403(9) 1_555 1_555 yes
C(7) C(14) 1.477(8) 1_555 1_555 yes
C(8) C(9) 1.369(8) 1_555 1_555 yes
C(9) C(10) 1.385(8) 1_555 1_555 yes
C(9) C(59) 1.557(8) 1_555 1_555 yes
C(12) C(13) 1.402(8) 1_555 1_555 yes
C(12) C(15) 1.411(7) 1_555 1_555 yes
C(13) C(18) 1.396(7) 1_555 1_555 yes
C(13) C(59) 1.495(7) 1_555 1_555 yes
C(15) C(16) 1.388(7) 1_555 1_555 yes
C(15) C(19) 1.498(8) 1_555 1_555 yes
C(16) C(17) 1.384(8) 1_555 1_555 yes
C(17) C(18) 1.401(7) 1_555 1_555 yes
C(17) C(23) 1.531(8) 1_555 1_555 yes
C(21) C(22) 1.388(7) 1_555 1_555 yes
C(21) C(24) 1.387(8) 1_555 1_555 yes
C(22) C(23) 1.528(8) 1_555 1_555 yes
C(22) C(27) 1.395(8) 1_555 1_555 yes
C(23) C(43) 1.527(8) 1_555 1_555 yes
C(24) C(25) 1.370(8) 1_555 1_555 yes
C(24) C(28) 1.516(8) 1_555 1_555 yes
C(25) C(26) 1.387(7) 1_555 1_555 yes
C(26) C(27) 1.391(8) 1_555 1_555 yes
C(26) C(34) 1.518(8) 1_555 1_555 yes
C(29) C(30) 1.399(8) 1_555 1_555 yes
C(29) C(33) 1.500(9) 1_555 1_555 yes
C(30) C(31) 1.407(8) 1_555 1_555 yes
C(31) C(32) 1.384(7) 1_555 1_555 yes
C(31) C(34) 1.521(8) 1_555 1_555 yes
C(34) C(35) 1.551(8) 1_555 1_555 yes
C(35) C(36) 1.528(9) 1_555 1_555 yes
C(36) C(37) 1.525(9) 1_555 1_555 yes
C(37) C(38) 1.386(9) 1_555 1_555 yes
C(37) C(42) 1.389(10) 1_555 1_555 yes
C(38) C(39) 1.387(9) 1_555 1_555 yes
C(39) C(40) 1.359(10) 1_555 1_555 yes
C(40) C(41) 1.377(10) 1_555 1_555 yes
C(41) C(42) 1.400(9) 1_555 1_555 yes
C(43) C(44) 1.538(8) 1_555 1_555 yes
C(44) C(45) 1.498(9) 1_555 1_555 yes
C(45) C(46) 1.404(9) 1_555 1_555 yes
C(45) C(50) 1.380(9) 1_555 1_555 yes
C(46) C(47) 1.354(9) 1_555 1_555 yes
C(47) C(48) 1.39(1) 1_555 1_555 yes
C(48) C(49) 1.38(1) 1_555 1_555 yes
C(49) C(50) 1.386(9) 1_555 1_555 yes
C(51) C(52) 1.538(9) 1_555 1_555 yes
C(52) C(53) 1.538(9) 1_555 1_555 yes
C(53) C(54) 1.387(9) 1_555 1_555 yes
C(53) C(58) 1.367(8) 1_555 1_555 yes
C(54) C(55) 1.38(1) 1_555 1_555 yes
C(55) C(56) 1.383(9) 1_555 1_555 yes
C(56) C(57) 1.33(1) 1_555 1_555 yes
C(57) C(58) 1.39(1) 1_555 1_555 yes
C(59) C(60) 1.518(8) 1_555 1_555 yes
C(60) C(61) 1.528(7) 1_555 1_555 yes
C(61) C(62) 1.489(9) 1_555 1_555 yes
C(62) C(63) 1.419(10) 1_555 1_555 yes
C(62) C(67) 1.368(9) 1_555 1_555 yes
C(63) C(64) 1.36(1) 1_555 1_555 yes
C(64) C(65) 1.39(1) 1_555 1_555 yes
C(65) C(66) 1.35(1) 1_555 1_555 yes
C(66) C(67) 1.40(1) 1_555 1_555 yes
C(68) C(69) 1.354(10) 1_555 1_555 yes
C(68) C(73) 1.408(9) 1_555 1_555 yes
C(69) C(70) 1.402(10) 1_555 1_555 yes
C(70) C(71) 1.373(10) 1_555 1_555 yes
C(71) C(72) 1.363(9) 1_555 1_555 yes
C(72) C(73) 1.390(9) 1_555 1_555 yes
C(74) C(75) 1.356(10) 1_555 1_555 yes
C(74) C(79) 1.39(1) 1_555 1_555 yes
C(75) C(76) 1.38(1) 1_555 1_555 yes
C(76) C(77) 1.38(1) 1_555 1_555 yes
C(77) C(78) 1.38(1) 1_555 1_555 yes
C(78) C(79) 1.37(1) 1_555 1_555 yes
C(80) C(81) 1.36(1) 1_555 1_555 yes
C(80) C(85) 1.36(1) 1_555 1_555 yes
C(81) C(82) 1.39(1) 1_555 1_555 yes
C(82) C(83) 1.37(1) 1_555 1_555 yes
C(83) C(84) 1.34(1) 1_555 1_555 yes
C(84) C(85) 1.37(1) 1_555 1_555 yes
C(86) C(87) 1.40(1) 1_555 1_555 yes
C(86) C(91) 1.44(1) 1_555 1_555 yes
C(87) C(88) 1.54(2) 1_555 1_555 yes
C(88) C(89) 1.53(2) 1_555 1_555 yes
C(89) C(90) 1.21(3) 1_555 1_555 yes
C(90) C(91) 1.76(2) 1_555 1_555 yes
C(92) C(93) 1.41(1) 1_555 1_555 yes
C(92) C(97) 1.36(1) 1_555 1_555 yes
C(93) C(94) 1.33(2) 1_555 1_555 yes
C(94) C(95) 1.26(2) 1_555 1_555 yes
C(95) C(96) 1.34(2) 1_555 1_555 yes
C(96) C(97) 1.33(1) 1_555 1_555 yes
C(99) C(100) 1.405(9) 1_555 1_555 yes
C(100) C(101) 1.382(8) 1_555 1_555 yes
C(102) C(103) 1.42(1) 1_555 1_555 yes
C(102) C(107) 1.33(1) 1_555 1_555 yes
C(103) C(104) 1.41(1) 1_555 1_555 yes
C(104) C(105) 1.34(1) 1_555 1_555 yes
C(105) C(106) 1.34(1) 1_555 1_555 yes
C(106) C(107) 1.35(1) 1_555 1_555 yes
C(109) C(110) 1.403(9) 1_555 1_555 yes
C(110) C(111) 1.378(9) 1_555 1_555 yes

loop_
_geom_contact_atom_site_label_1
_geom_contact_atom_site_label_2
_geom_contact_distance
_geom_contact_site_symmetry_1
_geom_contact_site_symmetry_2
O(1) O(27) 2.95(1) 1_555 1_544
O(1) N(12) 3.07(1) 1_555 1_544
O(1) C(95) 3.34(1) 1_555 1_544
O(1) O(28) 3.44(1) 1_555 1_544
O(2) O(28) 3.13(1) 1_555 2_666
O(2) C(97) 3.32(1) 1_555 2_666
O(2) C(96) 3.56(1) 1_555 2_666
O(2) N(12) 3.58(1) 1_555 2_666
O(3) O(9) 3.105(6) 1_555 2_666
O(4) O(4) 2.895(7) 1_555 2_666
O(4) C(11) 3.220(7) 1_555 2_666
O(5) C(106) 3.306(8) 1_555 2_666
O(5) C(107) 3.594(9) 1_555 2_666
O(6) O(18) 3.495(8) 1_555 1_655
O(7) C(82) 3.294(9) 1_555 2_755
O(8) C(66) 3.036(9) 1_555 1_554
O(8) C(67) 3.343(8) 1_555 1_554
O(8) C(40) 3.536(8) 1_555 2_755
O(9) N(5) 2.711(6) 1_555 1_555
O(9) C(105) 3.273(8) 1_555 2_666
O(9) C(106) 3.279(9) 1_555 2_666
O(9) C(99) 3.514(8) 1_555 1_555
O(9) C(69) 3.560(9) 1_555 2_666
O(10) N(4) 2.897(7) 1_555 1_555
O(10) O(19) 3.05(1) 1_555 2_665
O(10) C(70) 3.28(1) 1_555 2_666
O(10) N(5) 3.479(6) 1_555 1_555
O(10) C(87) 3.53(1) 1_555 2_665
O(10) C(69) 3.568(10) 1_555 2_666
O(11) N(1) 2.866(7) 1_555 1_555
O(11) C(88) 3.37(1) 1_555 1_555
O(11) N(2) 3.461(8) 1_555 1_555
O(11) C(89) 3.47(3) 1_555 1_555
O(11) O(25) 3.498(8) 1_555 2_655
O(11) O(19) 3.54(1) 1_555 2_665
O(12) N(2) 2.770(7) 1_555 1_555
O(12) O(29) 2.93(1) 1_555 2_666
O(12) N(13) 3.09(1) 1_555 2_666
O(12) C(97) 3.362(10) 1_555 2_666
O(12) C(105) 3.432(8) 1_555 1_555
O(12) C(92) 3.46(1) 1_555 2_666
O(12) O(30) 3.56(1) 1_555 2_666
O(12) O(26) 3.568(7) 1_555 2_655
O(12) C(109) 3.598(9) 1_555 1_555
O(13) N(6) 2.718(6) 1_555 2_665
O(13) C(94) 3.40(1) 1_555 1_544
O(13) C(101) 3.546(7) 1_555 2_665
O(14) N(4) 2.872(7) 1_555 2_665
O(14) C(86) 3.26(1) 1_555 1_555
O(14) C(87) 3.27(1) 1_555 1_555
O(14) C(71) 3.34(1) 1_555 1_554
O(14) N(6) 3.445(6) 1_555 2_665
O(14) C(88) 3.480(10) 1_555 1_555
O(14) C(91) 3.57(1) 1_555 1_555
O(14) C(72) 3.580(10) 1_555 1_554
O(14) C(98) 3.589(7) 1_555 2_665
O(15) N(3) 2.604(7) 1_555 2_665
O(15) C(111) 3.269(7) 1_555 1_655
O(15) C(111) 3.392(8) 1_555 2_665
O(15) C(83) 3.490(9) 1_555 2_755
O(15) C(108) 3.583(7) 1_555 2_665
O(16) N(1) 2.841(7) 1_555 2_665
O(16) C(91) 3.11(1) 1_555 1_555
O(16) O(20) 3.30(1) 1_555 1_555
O(16) N(3) 3.386(7) 1_555 2_665
O(16) C(108) 3.575(8) 1_555 2_665
O(17) C(83) 3.44(1) 1_555 1_465
O(17) C(111) 3.478(9) 1_555 1_555
O(17) C(84) 3.50(1) 1_555 1_465
O(17) C(58) 3.589(10) 1_555 2_666
O(18) O(18) 3.31(2) 1_555 2_566
O(18) C(58) 3.452(10) 1_555 2_666
O(19) N(4) 3.14(1) 1_555 2_665
O(19) C(11) 3.38(1) 1_555 2_665
O(19) C(89) 3.58(2) 1_555 2_665
O(20) N(1) 3.13(1) 1_555 2_665
O(20) C(112) 3.36(1) 1_555 1_555
O(20) C(104) 3.47(1) 1_555 2_665
O(21) C(76) 3.21(1) 1_555 2_656
O(21) C(93) 3.33(1) 1_555 2_666
O(21) C(77) 3.44(1) 1_555 2_656
O(21) C(94) 3.46(1) 1_555 2_666
O(22) C(100) 3.448(8) 1_555 1_545
O(22) C(95) 3.46(1) 1_555 1_545
O(22) C(101) 3.524(8) 1_555 1_545
O(22) C(94) 3.54(1) 1_555 1_545
O(22) O(27) 3.59(2) 1_555 1_545
O(24) C(54) 3.16(1) 1_555 1_555
O(24) C(42) 3.302(8) 1_555 1_555
O(24) C(55) 3.35(1) 1_555 1_555
O(25) C(71) 3.25(1) 1_555 2_656
O(25) N(1) 3.364(9) 1_555 2_655
O(25) C(20) 3.412(9) 1_555 2_655
O(26) C(45) 3.313(8) 1_555 1_555
O(26) N(2) 3.346(7) 1_555 2_655
O(26) O(29) 3.41(1) 1_555 1_544
O(26) C(50) 3.416(8) 1_555 1_555
O(26) C(97) 3.46(1) 1_555 1_544
O(27) C(43) 3.34(1) 1_555 2_666
O(27) C(44) 3.37(1) 1_555 2_666
O(27) C(20) 3.47(1) 1_555 1_566
O(27) C(23) 3.58(1) 1_555 2_666
O(28) C(23) 3.59(1) 1_555 1_566
O(29) C(109) 2.94(1) 1_555 2_666
O(29) N(2) 3.29(1) 1_555 2_666
O(29) C(54) 3.44(1) 1_555 2_766
O(30) C(55) 3.41(1) 1_555 2_766
O(30) C(56) 3.45(1) 1_555 2_766
O(30) C(68) 3.47(1) 1_555 2_666
O(30) C(99) 3.59(1) 1_555 1_555
N(1) C(85) 3.487(8) 1_555 2_655
N(1) C(104) 3.550(8) 1_555 1_555
N(2) N(8) 3.251(7) 1_555 2_655
N(2) C(104) 3.360(8) 1_555 1_555
N(2) C(105) 3.431(7) 1_555 1_555
N(2) C(103) 3.462(8) 1_555 1_555
N(2) C(80) 3.478(7) 1_555 2_655
N(2) C(19) 3.500(8) 1_555 1_555
N(3) C(33) 3.370(9) 1_555 2_665
N(3) C(85) 3.425(8) 1_555 2_655
N(3) C(103) 3.491(8) 1_555 1_555
N(3) C(80) 3.598(8) 1_555 2_655
N(4) N(7) 3.38(1) 1_555 2_665
N(4) C(70) 3.44(1) 1_555 2_666
N(4) C(71) 3.44(1) 1_555 2_666
N(4) C(87) 3.546(10) 1_555 2_665
N(5) C(68) 3.468(9) 1_555 2_666
N(5) C(69) 3.485(9) 1_555 2_666
N(5) C(14) 3.503(7) 1_555 1_555
N(6) C(73) 3.394(9) 1_555 2_666
N(6) C(72) 3.470(9) 1_555 2_666
N(6) C(28) 3.479(8) 1_555 2_665
N(8) C(50) 3.295(9) 1_555 1_555
N(8) C(108) 3.484(8) 1_555 2_655
N(9) C(101) 3.421(10) 1_555 2_666
N(11) C(110) 3.565(10) 1_555 1_555
N(13) C(55) 3.58(2) 1_555 2_766
C(2) C(106) 3.252(9) 1_555 2_666
C(6) C(110) 3.586(10) 1_555 1_655
C(7) C(106) 3.417(9) 1_555 2_666
C(7) C(105) 3.488(8) 1_555 2_666
C(12) C(99) 3.514(9) 1_555 2_666
C(13) C(99) 3.487(9) 1_555 2_666
C(25) C(40) 3.439(8) 1_555 2_755
C(26) C(40) 3.565(8) 1_555 2_755
C(39) C(92) 3.53(1) 1_555 2_766
C(47) C(74) 3.527(10) 1_555 1_555
C(47) C(81) 3.57(1) 1_555 1_555
C(48) C(81) 3.538(10) 1_555 1_555
C(49) C(80) 3.427(9) 1_555 1_555
C(65) C(79) 3.41(1) 1_555 1_555
C(66) C(112) 3.40(1) 1_555 1_556
C(66) C(78) 3.42(1) 1_555 1_555
C(66) C(79) 3.49(1) 1_555 1_555
C(67) C(112) 3.524(8) 1_555 1_556
C(68) C(99) 3.585(10) 1_555 2_666
C(68) C(98) 3.59(1) 1_555 2_666
C(73) C(101) 3.550(10) 1_555 2_666
C(73) C(98) 3.571(10) 1_555 2_666
C(80) C(108) 3.345(8) 1_555 2_655
C(85) C(108) 3.400(8) 1_555 2_655
C(86) C(88) 3.27(1) 1_555 2_665
C(86) C(87) 3.55(1) 1_555 2_665
C(87) C(89) 3.38(2) 1_555 2_665
C(87) C(88) 3.45(1) 1_555 2_665
C(87) C(87) 3.53(2) 1_555 2_665
C(87) C(91) 3.56(1) 1_555 2_665
C(91) C(112) 3.57(1) 1_555 1_555
C(102) C(109) 3.500(10) 1_555 1_555
C(102) C(110) 3.569(9) 1_555 1_555
C(103) C(108) 3.306(8) 1_555 1_555
C(104) C(108) 3.424(8) 1_555 1_555
C(107) C(109) 3.520(10) 1_555 1_555

loop_
_geom_torsion_atom_site_label_1
_geom_torsion_atom_site_label_2
_geom_torsion_atom_site_label_3
_geom_torsion_atom_site_label_4
_geom_torsion
_geom_torsion_site_symmetry_1
_geom_torsion_site_symmetry_2
_geom_torsion_site_symmetry_3
_geom_torsion_site_symmetry_4
_geom_torsion_publ_flag
O(1) C(20) O(2) C(16) 91.5(6) 1_555 1_555 1_555 1_555 yes
O(1) C(21) C(22) C(23) -7.4(8) 1_555 1_555 1_555 1_555 yes
O(1) C(21) C(22) C(27) 178.7(5) 1_555 1_555 1_555 1_555 yes
O(1) C(21) C(24) C(25) -178.2(5) 1_555 1_555 1_555 1_555 yes
O(1) C(21) C(24) C(28) 6.3(8) 1_555 1_555 1_555 1_555 yes
O(2) C(16) C(15) C(12) -179.7(5) 1_555 1_555 1_555 1_555 yes
O(2) C(16) C(15) C(19) -5.2(9) 1_555 1_555 1_555 1_555 yes
O(2) C(16) C(17) C(18) -179.2(5) 1_555 1_555 1_555 1_555 yes
O(2) C(16) C(17) C(23) 3.2(9) 1_555 1_555 1_555 1_555 yes
O(2) C(20) O(1) C(21) -91.0(6) 1_555 1_555 1_555 1_555 yes
O(3) C(11) O(4) C(8) 93.9(6) 1_555 1_555 1_555 1_555 yes
O(3) C(12) C(13) C(18) 179.1(5) 1_555 1_555 1_555 1_555 yes
O(3) C(12) C(13) C(59) -6.8(9) 1_555 1_555 1_555 1_555 yes
O(3) C(12) C(15) C(16) -179.2(5) 1_555 1_555 1_555 1_555 yes
O(3) C(12) C(15) C(19) 6.3(9) 1_555 1_555 1_555 1_555 yes
O(4) C(8) C(7) C(2) 175.0(4) 1_555 1_555 1_555 1_555 yes
O(4) C(8) C(7) C(14) -8.5(7) 1_555 1_555 1_555 1_555 yes
O(4) C(8) C(9) C(10) -174.5(4) 1_555 1_555 1_555 1_555 yes
O(4) C(8) C(9) C(59) 8.1(7) 1_555 1_555 1_555 1_555 yes
O(4) C(11) O(3) C(12) -91.8(5) 1_555 1_555 1_555 1_555 yes
O(5) C(1) O(6) C(6) 94.7(5) 1_555 1_555 1_555 1_555 yes
O(5) C(2) C(3) C(4) -6.5(7) 1_555 1_555 1_555 1_555 yes
O(5) C(2) C(3) C(10) 176.9(4) 1_555 1_555 1_555 1_555 yes
O(5) C(2) C(7) C(8) -176.3(4) 1_555 1_555 1_555 1_555 yes
O(5) C(2) C(7) C(14) 7.2(7) 1_555 1_555 1_555 1_555 yes
O(6) C(1) O(5) C(2) -93.0(6) 1_555 1_555 1_555 1_555 yes
O(6) C(6) C(5) C(4) 4.6(8) 1_555 1_555 1_555 1_555 yes
O(6) C(6) C(5) C(32) -178.6(5) 1_555 1_555 1_555 1_555 yes
O(6) C(6) C(29) C(30) 179.1(5) 1_555 1_555 1_555 1_555 yes
O(6) C(6) C(29) C(33) -4.4(8) 1_555 1_555 1_555 1_555 yes
O(7) C(30) C(29) C(6) -179.7(5) 1_555 1_555 1_555 1_555 yes
O(7) C(30) C(29) C(33) 3.8(8) 1_555 1_555 1_555 1_555 yes
O(7) C(30) C(31) C(32) 179.7(5) 1_555 1_555 1_555 1_555 yes
O(7) C(30) C(31) C(34) -5.7(8) 1_555 1_555 1_555 1_555 yes
O(7) C(112) O(8) C(25) 95.7(6) 1_555 1_555 1_555 1_555 yes
O(8) C(25) C(24) C(21) 177.5(5) 1_555 1_555 1_555 1_555 yes
O(8) C(25) C(24) C(28) -6.9(8) 1_555 1_555 1_555 1_555 yes
O(8) C(25) C(26) C(27) -176.1(5) 1_555 1_555 1_555 1_555 yes
O(8) C(25) C(26) C(34) 3.4(8) 1_555 1_555 1_555 1_555 yes
O(8) C(112) O(7) C(30) -94.9(6) 1_555 1_555 1_555 1_555 yes
O(9) C(14) C(7) C(2) -95.2(6) 1_555 1_555 1_555 1_555 yes
O(9) C(14) C(7) C(8) 88.4(6) 1_555 1_555 1_555 1_555 yes
O(10) C(14) C(7) C(2) 85.8(8) 1_555 1_555 1_555 1_555 yes
O(10) C(14) C(7) C(8) -90.6(8) 1_555 1_555 1_555 1_555 yes
O(11) C(19) C(15) C(12) 83.5(8) 1_555 1_555 1_555 1_555 yes
O(11) C(19) C(15) C(16) -90.8(8) 1_555 1_555 1_555 1_555 yes
O(12) C(19) C(15) C(12) -94.0(7) 1_555 1_555 1_555 1_555 yes
O(12) C(19) C(15) C(16) 91.7(7) 1_555 1_555 1_555 1_555 yes
O(13) C(28) C(24) C(21) -98.6(7) 1_555 1_555 1_555 1_555 yes
O(13) C(28) C(24) C(25) 85.9(7) 1_555 1_555 1_555 1_555 yes
O(14) C(28) C(24) C(21) 80.2(9) 1_555 1_555 1_555 1_555 yes
O(14) C(28) C(24) C(25) -95.4(8) 1_555 1_555 1_555 1_555 yes
O(15) C(33) C(29) C(6) 103.8(7) 1_555 1_555 1_555 1_555 yes
O(15) C(33) C(29) C(30) -79.7(7) 1_555 1_555 1_555 1_555 yes
O(16) C(33) C(29) C(6) -70.6(8) 1_555 1_555 1_555 1_555 yes
O(16) C(33) C(29) C(30) 105.9(7) 1_555 1_555 1_555 1_555 yes
O(17) N(11) C(102) C(103) 2(1) 1_555 1_555 1_555 1_555 yes
O(17) N(11) C(102) C(107) -175.0(8) 1_555 1_555 1_555 1_555 yes
O(18) N(11) C(102) C(103) -175.7(6) 1_555 1_555 1_555 1_555 yes
O(18) N(11) C(102) C(107) 6(1) 1_555 1_555 1_555 1_555 yes
O(19) N(7) C(86) C(87) 20(1) 1_555 1_555 1_555 1_555 yes
O(19) N(7) C(86) C(91) -164.4(10) 1_555 1_555 1_555 1_555 yes
O(20) N(7) C(86) C(87) -163.4(10) 1_555 1_555 1_555 1_555 yes
O(20) N(7) C(86) C(91) 11(1) 1_555 1_555 1_555 1_555 yes
O(21) N(9) C(73) C(68) -0.7(10) 1_555 1_555 1_555 1_555 yes
O(21) N(9) C(73) C(72) 176.8(7) 1_555 1_555 1_555 1_555 yes
O(22) N(9) C(73) C(68) 178.7(7) 1_555 1_555 1_555 1_555 yes
O(22) N(9) C(73) C(72) -3(1) 1_555 1_555 1_555 1_555 yes
O(23) N(10) C(74) C(75) 7.9(9) 1_555 1_555 1_555 1_555 yes
O(23) N(10) C(74) C(79) -167.9(6) 1_555 1_555 1_555 1_555 yes
O(24) N(10) C(74) C(75) -170.4(6) 1_555 1_555 1_555 1_555 yes
O(24) N(10) C(74) C(79) 13.8(9) 1_555 1_555 1_555 1_555 yes
O(25) N(8) C(80) C(81) -178.8(7) 1_555 1_555 1_555 1_555 yes
O(25) N(8) C(80) C(85) 2.4(9) 1_555 1_555 1_555 1_555 yes
O(26) N(8) C(80) C(81) 3.7(9) 1_555 1_555 1_555 1_555 yes
O(26) N(8) C(80) C(85) -175.0(6) 1_555 1_555 1_555 1_555 yes
O(27) N(12) O(28) O(28) -5(2) 1_555 1_555 1_555 2_677 yes
O(27) N(12) C(96) C(95) 22(1) 1_555 1_555 1_555 1_555 yes
O(27) N(12) C(96) C(97) -135(1) 1_555 1_555 1_555 1_555 yes
O(28) N(12) C(96) C(95) -158(1) 1_555 1_555 1_555 1_555 yes
O(28) N(12) C(96) C(97) 44(1) 1_555 1_555 1_555 1_555 yes
O(29) N(13) C(92) C(93) 143(1) 1_555 1_555 1_555 1_555 yes
O(29) N(13) C(92) C(97) -48(1) 1_555 1_555 1_555 1_555 yes
O(30) N(13) C(92) C(93) -38(1) 1_555 1_555 1_555 1_555 yes
O(30) N(13) C(92) C(97) 128(1) 1_555 1_555 1_555 1_555 yes
N(1) C(108) N(2) C(109) -179.9(5) 1_555 1_555 1_555 1_555 yes
N(1) C(108) N(3) C(111) 177.9(5) 1_555 1_555 1_555 1_555 yes
N(2) C(108) N(3) C(111) -1.8(8) 1_555 1_555 1_555 1_555 yes
N(2) C(109) C(110) C(111) -1.5(10) 1_555 1_555 1_555 1_555 yes
N(3) C(108) N(2) C(109) -0.2(7) 1_555 1_555 1_555 1_555 yes
N(3) C(111) C(110) C(109) -0.7(9) 1_555 1_555 1_555 1_555 yes
N(4) C(98) N(5) C(99) -178.6(6) 1_555 1_555 1_555 1_555 yes
N(4) C(98) N(6) C(101) 178.0(6) 1_555 1_555 1_555 1_555 yes
N(5) C(98) N(6) C(101) 0.0(9) 1_555 1_555 1_555 1_555 yes
N(5) C(99) C(100) C(101) -4.7(10) 1_555 1_555 1_555 1_555 yes
N(6) C(98) N(5) C(99) -0.7(9) 1_555 1_555 1_555 1_555 yes
N(6) C(101) C(100) C(99) 4.0(10) 1_555 1_555 1_555 1_555 yes
N(7) C(86) C(87) C(88) 172.7(8) 1_555 1_555 1_555 1_555 yes
N(7) C(86) C(91) C(90) -168(1) 1_555 1_555 1_555 1_555 yes
N(8) C(80) C(81) C(82) 179.8(6) 1_555 1_555 1_555 1_555 yes
N(8) C(80) C(85) C(84) -179.5(6) 1_555 1_555 1_555 1_555 yes
N(9) C(73) C(68) C(69) 179.4(7) 1_555 1_555 1_555 1_555 yes
N(9) C(73) C(72) C(71) -179.0(7) 1_555 1_555 1_555 1_555 yes
N(10) C(74) C(75) C(76) 179.2(6) 1_555 1_555 1_555 1_555 yes
N(10) C(74) C(79) C(78) -178.1(7) 1_555 1_555 1_555 1_555 yes
N(11) C(102) C(103) C(104) -179.6(6) 1_555 1_555 1_555 1_555 yes
N(11) C(102) C(107) C(106) 175.4(7) 1_555 1_555 1_555 1_555 yes
N(12) O(28) O(28) N(12) -180.0 1_555 1_555 2_677 2_677 yes
N(12) C(96) C(95) C(94) -169(1) 1_555 1_555 1_555 1_555 yes
N(12) C(96) C(97) C(92) 154(1) 1_555 1_555 1_555 1_555 yes
N(13) C(92) C(93) C(94) 175.5(10) 1_555 1_555 1_555 1_555 yes
N(13) C(92) C(97) C(96) -168(1) 1_555 1_555 1_555 1_555 yes
C(1) O(5) C(2) C(3) 82.0(6) 1_555 1_555 1_555 1_555 yes
C(1) O(5) C(2) C(7) -103.3(5) 1_555 1_555 1_555 1_555 yes
C(1) O(6) C(6) C(5) -84.1(6) 1_555 1_555 1_555 1_555 yes
C(1) O(6) C(6) C(29) 96.8(6) 1_555 1_555 1_555 1_555 yes
C(2) C(3) C(4) C(5) -83.8(6) 1_555 1_555 1_555 1_555 yes
C(2) C(3) C(4) C(51) 148.6(5) 1_555 1_555 1_555 1_555 yes
C(2) C(3) C(10) C(9) -2.1(7) 1_555 1_555 1_555 1_555 yes
C(2) C(7) C(8) C(9) 0.5(8) 1_555 1_555 1_555 1_555 yes
C(3) C(2) C(7) C(8) -1.7(7) 1_555 1_555 1_555 1_555 yes
C(3) C(2) C(7) C(14) -178.1(5) 1_555 1_555 1_555 1_555 yes
C(3) C(4) C(5) C(6) 85.3(6) 1_555 1_555 1_555 1_555 yes
C(3) C(4) C(5) C(32) -91.3(6) 1_555 1_555 1_555 1_555 yes
C(3) C(4) C(51) C(52) -173.1(4) 1_555 1_555 1_555 1_555 yes
C(3) C(10) C(9) C(8) 1.0(7) 1_555 1_555 1_555 1_555 yes
C(3) C(10) C(9) C(59) 178.4(4) 1_555 1_555 1_555 1_555 yes
C(4) C(3) C(2) C(7) 178.9(4) 1_555 1_555 1_555 1_555 yes
C(4) C(3) C(10) C(9) -178.5(4) 1_555 1_555 1_555 1_555 yes
C(4) C(5) C(6) C(29) -176.3(5) 1_555 1_555 1_555 1_555 yes
C(4) C(5) C(32) C(31) 176.2(5) 1_555 1_555 1_555 1_555 yes
C(4) C(51) C(52) C(53) 179.8(5) 1_555 1_555 1_555 1_555 yes
C(5) C(4) C(3) C(10) 92.6(6) 1_555 1_555 1_555 1_555 yes
C(5) C(4) C(51) C(52) 62.3(6) 1_555 1_555 1_555 1_555 yes
C(5) C(6) C(29) C(30) -0.1(8) 1_555 1_555 1_555 1_555 yes
C(5) C(6) C(29) C(33) 176.5(5) 1_555 1_555 1_555 1_555 yes
C(5) C(32) C(31) C(30) -0.1(8) 1_555 1_555 1_555 1_555 yes
C(5) C(32) C(31) C(34) -174.4(5) 1_555 1_555 1_555 1_555 yes
C(6) C(5) C(4) C(51) -146.7(5) 1_555 1_555 1_555 1_555 yes
C(6) C(5) C(32) C(31) -0.5(9) 1_555 1_555 1_555 1_555 yes
C(6) C(29) C(30) C(31) -0.5(8) 1_555 1_555 1_555 1_555 yes
C(7) C(2) C(3) C(10) 2.4(7) 1_555 1_555 1_555 1_555 yes
C(7) C(8) O(4) C(11) 101.6(6) 1_555 1_555 1_555 1_555 yes
C(7) C(8) C(9) C(10) -0.2(7) 1_555 1_555 1_555 1_555 yes
C(7) C(8) C(9) C(59) -177.7(4) 1_555 1_555 1_555 1_555 yes
C(8) C(9) C(59) C(13) 82.3(6) 1_555 1_555 1_555 1_555 yes
C(8) C(9) C(59) C(60) -149.4(5) 1_555 1_555 1_555 1_555 yes
C(9) C(8) O(4) C(11) -83.9(6) 1_555 1_555 1_555 1_555 yes
C(9) C(8) C(7) C(14) 177.1(5) 1_555 1_555 1_555 1_555 yes
C(9) C(59) C(13) C(12) -82.6(6) 1_555 1_555 1_555 1_555 yes
C(9) C(59) C(13) C(18) 91.2(6) 1_555 1_555 1_555 1_555 yes
C(9) C(59) C(60) C(61) 63.4(6) 1_555 1_555 1_555 1_555 yes
C(10) C(3) C(4) C(51) -35.1(7) 1_555 1_555 1_555 1_555 yes
C(10) C(9) C(59) C(13) -95.1(6) 1_555 1_555 1_555 1_555 yes
C(10) C(9) C(59) C(60) 33.2(6) 1_555 1_555 1_555 1_555 yes
C(11) O(3) C(12) C(13) 81.5(7) 1_555 1_555 1_555 1_555 yes
C(11) O(3) C(12) C(15) -102.8(6) 1_555 1_555 1_555 1_555 yes
C(12) C(13) C(18) C(17) -2.5(9) 1_555 1_555 1_555 1_555 yes
C(12) C(13) C(59) C(60) 149.9(6) 1_555 1_555 1_555 1_555 yes
C(12) C(15) C(16) C(17) 2.2(10) 1_555 1_555 1_555 1_555 yes
C(13) C(12) C(15) C(16) -3.5(9) 1_555 1_555 1_555 1_555 yes
C(13) C(12) C(15) C(19) -178.0(6) 1_555 1_555 1_555 1_555 yes
C(13) C(18) C(17) C(16) 1.3(9) 1_555 1_555 1_555 1_555 yes
C(13) C(18) C(17) C(23) 178.9(6) 1_555 1_555 1_555 1_555 yes
C(13) C(59) C(60) C(61) -171.3(5) 1_555 1_555 1_555 1_555 yes
C(15) C(12) C(13) C(18) 3.6(9) 1_555 1_555 1_555 1_555 yes
C(15) C(12) C(13) C(59) 177.7(6) 1_555 1_555 1_555 1_555 yes
C(15) C(16) O(2) C(20) 101.2(6) 1_555 1_555 1_555 1_555 yes
C(15) C(16) C(17) C(18) -1.1(10) 1_555 1_555 1_555 1_555 yes
C(15) C(16) C(17) C(23) -178.7(6) 1_555 1_555 1_555 1_555 yes
C(16) C(17) C(23) C(22) 86.4(7) 1_555 1_555 1_555 1_555 yes
C(16) C(17) C(23) C(43) -146.8(6) 1_555 1_555 1_555 1_555 yes
C(17) C(16) O(2) C(20) -80.6(7) 1_555 1_555 1_555 1_555 yes
C(17) C(16) C(15) C(19) 176.7(6) 1_555 1_555 1_555 1_555 yes
C(17) C(18) C(13) C(59) -176.5(6) 1_555 1_555 1_555 1_555 yes
C(17) C(23) C(22) C(21) -83.0(6) 1_555 1_555 1_555 1_555 yes
C(17) C(23) C(22) C(27) 90.6(6) 1_555 1_555 1_555 1_555 yes
C(17) C(23) C(43) C(44) 173.7(5) 1_555 1_555 1_555 1_555 yes
C(18) C(13) C(59) C(60) -36.3(8) 1_555 1_555 1_555 1_555 yes
C(18) C(17) C(23) C(22) -91.1(7) 1_555 1_555 1_555 1_555 yes
C(18) C(17) C(23) C(43) 35.6(8) 1_555 1_555 1_555 1_555 yes
C(20) O(1) C(21) C(22) 83.0(7) 1_555 1_555 1_555 1_555 yes
C(20) O(1) C(21) C(24) -102.8(6) 1_555 1_555 1_555 1_555 yes
C(21) C(22) C(23) C(43) 151.3(5) 1_555 1_555 1_555 1_555 yes
C(21) C(22) C(27) C(26) -3.4(8) 1_555 1_555 1_555 1_555 yes
C(21) C(24) C(25) C(26) 1.8(9) 1_555 1_555 1_555 1_555 yes
C(22) C(21) C(24) C(25) -4.0(8) 1_555 1_555 1_555 1_555 yes
C(22) C(21) C(24) C(28) -179.5(5) 1_555 1_555 1_555 1_555 yes
C(22) C(23) C(43) C(44) -63.1(7) 1_555 1_555 1_555 1_555 yes
C(22) C(27) C(26) C(25) 1.2(8) 1_555 1_555 1_555 1_555 yes
C(22) C(27) C(26) C(34) -178.2(5) 1_555 1_555 1_555 1_555 yes
C(23) C(22) C(21) C(24) 178.6(5) 1_555 1_555 1_555 1_555 yes
C(23) C(22) C(27) C(26) -177.0(5) 1_555 1_555 1_555 1_555 yes
C(23) C(43) C(44) C(45) 177.1(5) 1_555 1_555 1_555 1_555 yes
C(24) C(21) C(22) C(27) 4.7(8) 1_555 1_555 1_555 1_555 yes
C(24) C(25) O(8) C(112) 103.2(6) 1_555 1_555 1_555 1_555 yes
C(24) C(25) C(26) C(27) -0.4(8) 1_555 1_555 1_555 1_555 yes
C(24) C(25) C(26) C(34) 179.1(5) 1_555 1_555 1_555 1_555 yes
C(25) C(26) C(34) C(31) 86.0(6) 1_555 1_555 1_555 1_555 yes
C(25) C(26) C(34) C(35) -145.0(5) 1_555 1_555 1_555 1_555 yes
C(26) C(25) O(8) C(112) -80.9(6) 1_555 1_555 1_555 1_555 yes
C(26) C(25) C(24) C(28) 177.4(5) 1_555 1_555 1_555 1_555 yes
C(26) C(34) C(31) C(30) -84.0(6) 1_555 1_555 1_555 1_555 yes
C(26) C(34) C(31) C(32) 90.2(6) 1_555 1_555 1_555 1_555 yes
C(26) C(34) C(35) C(36) 166.9(4) 1_555 1_555 1_555 1_555 yes
C(27) C(22) C(23) C(43) -35.2(7) 1_555 1_555 1_555 1_555 yes
C(27) C(26) C(34) C(31) -94.6(6) 1_555 1_555 1_555 1_555 yes
C(27) C(26) C(34) C(35) 34.4(7) 1_555 1_555 1_555 1_555 yes
C(29) C(6) C(5) C(32) 0.5(8) 1_555 1_555 1_555 1_555 yes
C(29) C(30) O(7) C(112) -99.2(6) 1_555 1_555 1_555 1_555 yes
C(29) C(30) C(31) C(32) 0.6(8) 1_555 1_555 1_555 1_555 yes
C(29) C(30) C(31) C(34) 175.1(5) 1_555 1_555 1_555 1_555 yes
C(30) C(31) C(34) C(35) 147.9(5) 1_555 1_555 1_555 1_555 yes
C(31) C(30) O(7) C(112) 81.5(7) 1_555 1_555 1_555 1_555 yes
C(31) C(30) C(29) C(33) -177.0(6) 1_555 1_555 1_555 1_555 yes
C(31) C(34) C(35) C(36) -67.2(6) 1_555 1_555 1_555 1_555 yes
C(32) C(5) C(4) C(51) 36.7(8) 1_555 1_555 1_555 1_555 yes
C(32) C(31) C(34) C(35) -38.0(8) 1_555 1_555 1_555 1_555 yes
C(34) C(35) C(36) C(37) -176.4(5) 1_555 1_555 1_555 1_555 yes
C(35) C(36) C(37) C(38) 171.1(5) 1_555 1_555 1_555 1_555 yes
C(35) C(36) C(37) C(42) -11.0(8) 1_555 1_555 1_555 1_555 yes
C(36) C(37) C(38) C(39) 177.8(6) 1_555 1_555 1_555 1_555 yes
C(36) C(37) C(42) C(41) -178.6(6) 1_555 1_555 1_555 1_555 yes
C(37) C(38) C(39) C(40) -1.3(9) 1_555 1_555 1_555 1_555 yes
C(37) C(42) C(41) C(40) 2.9(10) 1_555 1_555 1_555 1_555 yes
C(38) C(37) C(42) C(41) -0.7(9) 1_555 1_555 1_555 1_555 yes
C(38) C(39) C(40) C(41) 3.6(9) 1_555 1_555 1_555 1_555 yes
C(39) C(38) C(37) C(42) -0.1(9) 1_555 1_555 1_555 1_555 yes
C(39) C(40) C(41) C(42) -4.4(10) 1_555 1_555 1_555 1_555 yes
C(43) C(44) C(45) C(46) -91.1(7) 1_555 1_555 1_555 1_555 yes
C(43) C(44) C(45) C(50) 81.5(7) 1_555 1_555 1_555 1_555 yes
C(44) C(45) C(46) C(47) 171.5(6) 1_555 1_555 1_555 1_555 yes
C(44) C(45) C(50) C(49) -173.4(6) 1_555 1_555 1_555 1_555 yes
C(45) C(46) C(47) C(48) 1(1) 1_555 1_555 1_555 1_555 yes
C(45) C(50) C(49) C(48) 2.8(10) 1_555 1_555 1_555 1_555 yes
C(46) C(45) C(50) C(49) -0.7(9) 1_555 1_555 1_555 1_555 yes
C(46) C(47) C(48) C(49) 0(1) 1_555 1_555 1_555 1_555 yes
C(47) C(46) C(45) C(50) -1.3(9) 1_555 1_555 1_555 1_555 yes
C(47) C(48) C(49) C(50) -2(1) 1_555 1_555 1_555 1_555 yes
C(51) C(52) C(53) C(54) 94.7(7) 1_555 1_555 1_555 1_555 yes
C(51) C(52) C(53) C(58) -83.3(8) 1_555 1_555 1_555 1_555 yes
C(52) C(53) C(54) C(55) -179.1(7) 1_555 1_555 1_555 1_555 yes
C(52) C(53) C(58) C(57) 177.3(7) 1_555 1_555 1_555 1_555 yes
C(53) C(54) C(55) C(56) 2(1) 1_555 1_555 1_555 1_555 yes
C(53) C(58) C(57) C(56) 0(1) 1_555 1_555 1_555 1_555 yes
C(54) C(53) C(58) C(57) 0(1) 1_555 1_555 1_555 1_555 yes
C(54) C(55) C(56) C(57) -2(1) 1_555 1_555 1_555 1_555 yes
C(55) C(54) C(53) C(58) -1(1) 1_555 1_555 1_555 1_555 yes
C(55) C(56) C(57) C(58) 1(1) 1_555 1_555 1_555 1_555 yes
C(59) C(60) C(61) C(62) -162.1(5) 1_555 1_555 1_555 1_555 yes
C(60) C(61) C(62) C(63) 92.5(7) 1_555 1_555 1_555 1_555 yes
C(60) C(61) C(62) C(67) -88.2(7) 1_555 1_555 1_555 1_555 yes
C(61) C(62) C(63) C(64) 176.6(7) 1_555 1_555 1_555 1_555 yes
C(61) C(62) C(67) C(66) -175.5(7) 1_555 1_555 1_555 1_555 yes
C(62) C(63) C(64) C(65) 0(1) 1_555 1_555 1_555 1_555 yes
C(62) C(67) C(66) C(65) -1(1) 1_555 1_555 1_555 1_555 yes
C(63) C(62) C(67) C(66) 3.8(10) 1_555 1_555 1_555 1_555 yes
C(63) C(64) C(65) C(66) 2(1) 1_555 1_555 1_555 1_555 yes
C(64) C(63) C(62) C(67) -2(1) 1_555 1_555 1_555 1_555 yes
C(64) C(65) C(66) C(67) -1(1) 1_555 1_555 1_555 1_555 yes
C(68) C(69) C(70) C(71) 1(1) 1_555 1_555 1_555 1_555 yes
C(68) C(73) C(72) C(71) -1(1) 1_555 1_555 1_555 1_555 yes
C(69) C(68) C(73) C(72) 2(1) 1_555 1_555 1_555 1_555 yes
C(69) C(70) C(71) C(72) 0(1) 1_555 1_555 1_555 1_555 yes
C(70) C(69) C(68) C(73) -1(1) 1_555 1_555 1_555 1_555 yes
C(70) C(71) C(72) C(73) 0(1) 1_555 1_555 1_555 1_555 yes
C(74) C(75) C(76) C(77) 3(1) 1_555 1_555 1_555 1_555 yes
C(74) C(79) C(78) C(77) -5(1) 1_555 1_555 1_555 1_555 yes
C(75) C(74) C(79) C(78) 6(1) 1_555 1_555 1_555 1_555 yes
C(75) C(76) C(77) C(78) -2(1) 1_555 1_555 1_555 1_555 yes
C(76) C(75) C(74) C(79) -5(1) 1_555 1_555 1_555 1_555 yes
C(76) C(77) C(78) C(79) 4(1) 1_555 1_555 1_555 1_555 yes
C(80) C(81) C(82) C(83) 1(1) 1_555 1_555 1_555 1_555 yes
C(80) C(85) C(84) C(83) -2(1) 1_555 1_555 1_555 1_555 yes
C(81) C(80) C(85) C(84) 1(1) 1_555 1_555 1_555 1_555 yes
C(81) C(82) C(83) C(84) -2(1) 1_555 1_555 1_555 1_555 yes
C(82) C(81) C(80) C(85) -1(1) 1_555 1_555 1_555 1_555 yes
C(82) C(83) C(84) C(85) 3(1) 1_555 1_555 1_555 1_555 yes
C(86) C(87) C(88) C(89) 4(1) 1_555 1_555 1_555 1_555 yes
C(86) C(91) C(90) C(89) -11(1) 1_555 1_555 1_555 1_555 yes
C(87) C(86) C(91) C(90) 5(1) 1_555 1_555 1_555 1_555 yes
C(87) C(88) C(89) C(90) -29(4) 1_555 1_555 1_555 1_555 yes
C(88) C(87) C(86) C(91) -1(1) 1_555 1_555 1_555 1_555 yes
C(88) C(89) C(90) C(91) 28(4) 1_555 1_555 1_555 1_555 yes
C(92) C(93) C(94) C(95) -8(1) 1_555 1_555 1_555 1_555 yes
C(92) C(97) C(96) C(95) 1(1) 1_555 1_555 1_555 1_555 yes
C(93) C(92) C(97) C(96) -2(1) 1_555 1_555 1_555 1_555 yes
C(93) C(94) C(95) C(96) 7(1) 1_555 1_555 1_555 1_555 yes
C(94) C(93) C(92) C(97) 5(1) 1_555 1_555 1_555 1_555 yes
C(94) C(95) C(96) C(97) -3(1) 1_555 1_555 1_555 1_555 yes
C(98) N(5) C(99) C(100) 3.1(9) 1_555 1_555 1_555 1_555 yes
C(98) N(6) C(101) C(100) -1.9(9) 1_555 1_555 1_555 1_555 yes
C(102) C(103) C(104) C(105) 6.8(10) 1_555 1_555 1_555 1_555 yes
C(102) C(107) C(106) C(105) 1(1) 1_555 1_555 1_555 1_555 yes
C(103) C(102) C(107) C(106) -1(1) 1_555 1_555 1_555 1_555 yes
C(103) C(104) C(105) C(106) -7(1) 1_555 1_555 1_555 1_555 yes
C(104) C(103) C(102) C(107) -2(1) 1_555 1_555 1_555 1_555 yes
C(104) C(105) C(106) C(107) 3(1) 1_555 1_555 1_555 1_555 yes
C(108) N(2) C(109) C(110) 1.9(9) 1_555 1_555 1_555 1_555 yes
C(108) N(3) C(111) C(110) 2.2(8) 1_555 1_555 1_555 1_555 yes
